data_1508399
loop_
_publ_author_name
'Elasaad, Kossay'
'Alkhatib, Racha'
'Hennebelle, Thierry'
'Norberg, Bernadette'
'Wouters, Johan'

_publ_section_title
;
 Determination of the Absolute Configuration of Aegelinol by
 Crystallization of Its Inclusion Complex with beta-Cyclodextrin
;
_journal_issue 4
_journal_name_full Crystals
_journal_page_first 1441
_journal_page_last 1454
_journal_paper_doi 10.3390/cryst2041441
_journal_volume 2
_journal_year 2012
_chemical_absolute_configuration rm
_chemical_formula_moiety
; 
 C42 H70 O35, C14 H14 O4, 0.25(O2), 9.25(H2 O), 2(O)
;
_chemical_formula_sum 'C56 H102.5 O50.75'
_chemical_formula_weight 1587.88
_chemical_melting_point ?
_chemical_name_common
; 
 beta-cyclodextrin Aegelinol clathrate hydrate 
;
_chemical_name_systematic
; 
 cyclomaltoheptaose pyranocoumarin clathrate hydrate 
;
_space_group_IT_number 1
_symmetry_cell_setting triclinic
_symmetry_space_group_name_Hall 'P 1'
_symmetry_space_group_name_H-M 'P 1'
_atom_sites_solution_hydrogens geom
_atom_sites_solution_primary direct
_atom_sites_solution_secondary difmap
_cell_angle_alpha 99.6620(10)
_cell_angle_beta 113.4230(10)
_cell_angle_gamma 102.4810(10)
_cell_formula_units_Z 2
_cell_length_a 15.4039(12)
_cell_length_b 15.2813(12)
_cell_length_c 17.8904(14)
_cell_measurement_reflns_used 19702
_cell_measurement_temperature 149.8(5)
_cell_measurement_theta_max 67.4424
_cell_measurement_theta_min 2.7674
_cell_volume 3618.4(5)
_computing_molecular_graphics 'Ortep-3 for Windows (Farrugia, 1997)'
_computing_publication_material 'WinGX publication routines (Farrugia, 1999)'
_computing_structure_refinement 'SHELXL-97 and SHELXH (Sheldrick, 1997) '
_computing_structure_solution 'atomic coordination replacement methods'
_diffrn_ambient_temperature 149.8(5)
_diffrn_detector_area_resol_mean 10.3712
_diffrn_measured_fraction_theta_full 0.968
_diffrn_measured_fraction_theta_max 0.968
_diffrn_measurement_device_type 'Xcalibur, Ruby, Gemini ultra'
_diffrn_measurement_method '\w scans'
_diffrn_radiation_monochromator graphite
_diffrn_radiation_source 'fine-focus sealed tube'
_diffrn_radiation_type CuK\a
_diffrn_radiation_wavelength 1.54179
_diffrn_reflns_av_R_equivalents 0.0355
_diffrn_reflns_av_sigmaI/netI 0.0385
_diffrn_reflns_limit_h_max 14
_diffrn_reflns_limit_h_min -18
_diffrn_reflns_limit_k_max 18
_diffrn_reflns_limit_k_min -18
_diffrn_reflns_limit_l_max 21
_diffrn_reflns_limit_l_min -21
_diffrn_reflns_number 36967
_diffrn_reflns_theta_full 69.59
_diffrn_reflns_theta_max 69.59
_diffrn_reflns_theta_min 2.81
_exptl_absorpt_coefficient_mu 1.135
_exptl_absorpt_correction_T_max 0.8660
_exptl_absorpt_correction_T_min 0.6779
_exptl_absorpt_correction_type multi-scan
_exptl_crystal_colour colorless
_exptl_crystal_density_diffrn 1.466
_exptl_crystal_density_meas ?
_exptl_crystal_density_method 'not measured'
_exptl_crystal_description plate
_exptl_crystal_F_000 1689.0
_exptl_crystal_size_max 0.37
_exptl_crystal_size_mid 0.32
_exptl_crystal_size_min 0.13
_refine_diff_density_max 1.279
_refine_diff_density_min -0.479
_refine_diff_density_rms 0.086
_refine_ls_abs_structure_details 'Flack H D (1983), Acta Cryst. A39, 876-881'
_refine_ls_abs_structure_Flack 0.5(2)
_refine_ls_extinction_method none
_refine_ls_goodness_of_fit_ref 1.054
_refine_ls_hydrogen_treatment mixed
_refine_ls_matrix_type full
_refine_ls_number_parameters 2068
_refine_ls_number_reflns 15938
_refine_ls_number_restraints 208
_refine_ls_restrained_S_all 1.356
_refine_ls_R_factor_all 0.0710
_refine_ls_R_factor_gt 0.0657
_refine_ls_shift/su_max 0.013
_refine_ls_shift/su_mean 0.001
_refine_ls_structure_factor_coef Fsqd
_refine_ls_weighting_details 'calc w=1/[\s^2^(Fo^2^)+(0.1359P)^2^+3.1177P] where P=(Fo^2^+2Fc^2^)/3'
_refine_ls_weighting_scheme calc
_refine_ls_wR_factor_gt 0.1900
_refine_ls_wR_factor_ref 0.1966
_reflns_number_gt 14762
_reflns_number_total 15938
_reflns_threshold_expression >2sigma(I)
_cod_data_source_file C56H102.5O50.75_P1_crystals-02-01441-s002_DC144.cif
_cod_data_source_block new4_chateigner_1508400
_cod_depositor_comments
;
The following automatic conversions were performed:

'_chemical_melting_point' value 'not measured' was changed to '?' -
the value is undefined or not given.

'_symmetry_cell_setting' value
'Triclinic' changed to 'triclinic' according to the built-in table
from CIF Core dictionary named 'cif_core.dic' version 2.4.1 from
2010-06-29.

Automatic conversion script
Id: cif_fix_values 1715 2011-07-08 13:25:40Z adriana 

The following automatic conversions were performed:

'_exptl_crystal_density_meas' value 'not measured' was changed to '?'
- the value is perceived as not measured.

Automatic conversion script
Id: cif_fix_values 3008 2015-01-20 13:52:24Z robertas 
;
_cod_original_sg_symbol_Hall P1
_cod_original_sg_symbol_H-M P1
_cod_database_code 1508399

loop_
_symmetry_equiv_pos_as_xyz
'x, y, z'

loop_
_atom_site_label
_atom_site_type_symbol
_atom_site_fract_x
_atom_site_fract_y
_atom_site_fract_z
_atom_site_U_iso_or_equiv
_atom_site_adp_type
_atom_site_occupancy
_atom_site_symmetry_multiplicity
_atom_site_calc_flag
_atom_site_refinement_flags
_atom_site_disorder_assembly
_atom_site_disorder_group
C1G C 0.6507(11) 0.6390(7) 0.5320(9) 0.054(3) Uani 0.60 1 d PD A 1
C2G C 0.5649(11) 0.6648(8) 0.5343(8) 0.059(3) Uani 0.60 1 d PD A 1
H2G H 0.5721 0.7051 0.5844 0.070 Uiso 0.60 1 calc PR A 1
C3G C 0.4791(12) 0.6319(9) 0.4669(10) 0.059(3) Uani 0.60 1 d PD A 1
H3G H 0.4239 0.6485 0.4688 0.071 Uiso 0.60 1 calc PR A 1
C4G C 0.4657(10) 0.5726(7) 0.3914(8) 0.043(2) Uani 0.60 1 d PD A 1
C5G C 0.3735(11) 0.5359(8) 0.3177(9) 0.050(3) Uani 0.60 1 d PD A 1
H5G H 0.3179 0.5523 0.3187 0.060 Uiso 0.60 1 calc PR A 1
C6G C 0.3612(10) 0.4773(8) 0.2446(8) 0.042(2) Uani 0.60 1 d PD A 1
C7G C 0.2639(11) 0.4366(11) 0.1673(9) 0.053(3) Uani 0.60 1 d PD A 1
H7G1 H 0.2106 0.4145 0.1838 0.063 Uiso 0.60 1 calc PR A 1
H7G2 H 0.2488 0.4853 0.1386 0.063 Uiso 0.60 1 calc PR A 1
C8G C 0.2657(12) 0.3590(11) 0.1092(10) 0.050(3) Uani 0.60 1 d PD A 1
H8G H 0.2652 0.3060 0.1352 0.060 Uiso 0.60 1 calc PR A 1
C9G C 0.3602(13) 0.3800(12) 0.0970(10) 0.045(3) Uani 0.60 1 d PD A 1
C10G C 0.4456(13) 0.4558(18) 0.2471(11) 0.050(4) Uani 0.60 1 d PD A 1
C11G C 0.5359(17) 0.4919(17) 0.3196(11) 0.058(3) Uani 0.60 1 d PD A 1
H11G H 0.5928 0.4769 0.3201 0.069 Uiso 0.60 1 calc PR A 1
C12G C 0.5427(10) 0.5479(8) 0.3889(8) 0.047(3) Uani 0.60 1 d PD A 1
C13G C 0.3638(14) 0.2953(13) 0.0430(11) 0.066(4) Uani 0.60 1 d PD A 1
H13A H 0.3518 0.2419 0.0653 0.099 Uiso 0.60 1 calc PR A 1
H13B H 0.4296 0.3079 0.0442 0.099 Uiso 0.60 1 calc PR A 1
H13C H 0.3126 0.2809 -0.0156 0.099 Uiso 0.60 1 calc PR A 1
C14G C 0.3775(17) 0.4642(13) 0.0674(13) 0.071(4) Uani 0.60 1 d PD A 1
H14A H 0.3749 0.5171 0.1050 0.106 Uiso 0.60 1 calc PR A 1
H14B H 0.3259 0.4522 0.0094 0.106 Uiso 0.60 1 calc PR A 1
H14C H 0.4431 0.4789 0.0683 0.106 Uiso 0.60 1 calc PR A 1
O1G O 0.7350(10) 0.6653(8) 0.5904(8) 0.077(3) Uani 0.60 1 d PD A 1
O2G O 0.6356(8) 0.5813(7) 0.4590(7) 0.053(2) Uani 0.60 1 d PD A 1
O3G O 0.4433(8) 0.3977(8) 0.1802(6) 0.052(2) Uani 0.60 1 d P A 1
O4G O 0.1779(8) 0.3287(8) 0.0311(7) 0.056(2) Uani 0.60 1 d P A 1
H4G H 0.1840 0.2903 -0.0046 0.083 Uiso 0.60 1 calc PR A 1
C15G C 0.4005(14) 0.3678(8) 0.4775(10) 0.066(4) Uani 0.60 1 d PD B 1
C16G C 0.5014(17) 0.3835(11) 0.4808(14) 0.090(6) Uani 0.60 1 d PD B 1
H16G H 0.5072 0.3587 0.4312 0.108 Uiso 0.60 1 calc PR B 1
C17G C 0.5790(17) 0.4295(9) 0.5489(11) 0.074(5) Uani 0.60 1 d PD B 1
H17G H 0.6419 0.4380 0.5488 0.089 Uiso 0.60 1 calc PR B 1
C18G C 0.5766(15) 0.4686(9) 0.6250(10) 0.070(4) Uani 0.60 1 d PD B 1
C19G C 0.6629(14) 0.5205(11) 0.7018(11) 0.070(4) Uani 0.60 1 d PD B 1
H19G H 0.7267 0.5309 0.7033 0.085 Uiso 0.60 1 calc PR B 1
C20G C 0.6553(13) 0.5554(12) 0.7731(10) 0.065(4) Uani 0.60 1 d PD B 1
C21G C 0.7476(19) 0.609(4) 0.8579(17) 0.099(16) Uani 0.60 1 d PD B 1
H21A H 0.7832 0.5644 0.8791 0.119 Uiso 0.60 1 calc PR B 1
H21B H 0.7931 0.6567 0.8482 0.119 Uiso 0.60 1 calc PR B 1
C22G C 0.7240(16) 0.6540(17) 0.9235(12) 0.081(5) Uani 0.60 1 d PD B 1
H22G H 0.7809 0.6669 0.9808 0.097 Uiso 0.60 1 calc PR B 1
C23G C 0.634(2) 0.5983(19) 0.9213(13) 0.101(8) Uani 0.60 1 d PD B 1
C24G C 0.5629(15) 0.5406(17) 0.7684(12) 0.077(5) Uani 0.60 1 d PD B 1
C25G C 0.4784(17) 0.4896(16) 0.6924(13) 0.074(4) Uani 0.60 1 d PD B 1
H25G H 0.4143 0.4797 0.6901 0.089 Uiso 0.60 1 calc PR B 1
C26G C 0.4864(12) 0.4558(9) 0.6251(9) 0.055(3) Uani 0.60 1 d PD B 1
C28G C 0.596(3) 0.636(3) 0.9790(17) 0.130(11) Uani 0.60 1 d PD B 1
H28A H 0.5380 0.5886 0.9726 0.195 Uiso 0.60 1 calc PR B 1
H28B H 0.5777 0.6910 0.9652 0.195 Uiso 0.60 1 calc PR B 1
H28C H 0.6486 0.6546 1.0377 0.195 Uiso 0.60 1 calc PR B 1
C27G C 0.645(2) 0.5015(19) 0.9390(15) 0.096(7) Uani 0.60 1 d PD B 1
H27A H 0.5827 0.4635 0.9352 0.144 Uiso 0.60 1 calc PR B 1
H27B H 0.6991 0.5136 0.9960 0.144 Uiso 0.60 1 calc PR B 1
H27C H 0.6607 0.4679 0.8967 0.144 Uiso 0.60 1 calc PR B 1
O5G O 0.3228(12) 0.3258(10) 0.4179(10) 0.102(5) Uani 0.60 1 d PD B 1
O6G O 0.3997(9) 0.4065(9) 0.5519(9) 0.076(3) Uani 0.60 1 d PD B 1
O7G O 0.5449(11) 0.5700(13) 0.8355(8) 0.083(4) Uani 0.60 1 d P B 1
O8G O 0.7011(11) 0.7391(12) 0.9139(10) 0.093(4) Uani 0.60 1 d P B 1
H8G1 H 0.7498 0.7779 0.9152 0.139 Uiso 0.60 1 calc PR B 1
C1G' C 0.6352(16) 0.4754(16) 0.5350(15) 0.054(3) Uani 0.40 1 d PD C 2
C2G' C 0.551(2) 0.3940(19) 0.5207(16) 0.059(3) Uani 0.40 1 d PD C 2
H2G' H 0.5554 0.3663 0.5652 0.070 Uiso 0.40 1 calc PR C 2
C3G' C 0.4725(19) 0.3606(17) 0.4473(15) 0.059(3) Uani 0.40 1 d PD C 2
H3G' H 0.4175 0.3116 0.4402 0.071 Uiso 0.40 1 calc PR C 2
C4G' C 0.4672(14) 0.3964(13) 0.3772(11) 0.043(2) Uani 0.40 1 d PD C 2
C5G' C 0.3868(15) 0.3610(14) 0.2970(12) 0.050(3) Uani 0.40 1 d PD C 2
H5G' H 0.3313 0.3111 0.2877 0.060 Uiso 0.40 1 calc PR C 2
C6G' C 0.3850(15) 0.3954(14) 0.2310(11) 0.042(2) Uani 0.40 1 d PD C 2
C7G' C 0.3001(17) 0.3611(18) 0.1443(14) 0.053(3) Uani 0.40 1 d PD C 2
H7G3 H 0.2735 0.2920 0.1277 0.063 Uiso 0.40 1 calc PR C 2
H7G4 H 0.2461 0.3867 0.1438 0.063 Uiso 0.40 1 calc PR C 2
C8G' C 0.333(2) 0.3898(19) 0.0848(17) 0.050(3) Uani 0.40 1 d PD C 2
H8G' H 0.3763 0.3511 0.0810 0.060 Uiso 0.40 1 calc PR C 2
C9G' C 0.3996(16) 0.4905(15) 0.1101(13) 0.045(3) Uani 0.40 1 d PD C 2
C10' C 0.470(2) 0.468(4) 0.2482(17) 0.050(4) Uani 0.40 1 d PD C 2
C11' C 0.549(2) 0.504(3) 0.3281(16) 0.058(3) Uani 0.40 1 d PD C 2
H11' H 0.6069 0.5516 0.3381 0.069 Uiso 0.40 1 calc PR C 2
C12' C 0.5450(15) 0.4703(14) 0.3911(12) 0.047(3) Uani 0.40 1 d PD C 2
C13' C 0.442(2) 0.513(2) 0.0521(16) 0.066(4) Uani 0.40 1 d PD C 2
H13D H 0.4800 0.4708 0.0457 0.099 Uiso 0.40 1 calc PR C 2
H13E H 0.4871 0.5779 0.0758 0.099 Uiso 0.40 1 calc PR C 2
H13F H 0.3886 0.5063 -0.0035 0.099 Uiso 0.40 1 calc PR C 2
C14' C 0.346(2) 0.5564(18) 0.124(2) 0.071(4) Uani 0.40 1 d PD C 2
H14D H 0.3185 0.5404 0.1624 0.106 Uiso 0.40 1 calc PR C 2
H14E H 0.2918 0.5521 0.0693 0.106 Uiso 0.40 1 calc PR C 2
H14F H 0.3923 0.6202 0.1488 0.106 Uiso 0.40 1 calc PR C 2
O1G' O 0.7068(15) 0.5135(15) 0.6013(12) 0.077(3) Uani 0.40 1 d PD C 2
O2G' O 0.6277(12) 0.5044(12) 0.4672(10) 0.053(2) Uani 0.40 1 d PD C 2
O3G' O 0.4824(12) 0.5100(12) 0.1911(10) 0.052(2) Uani 0.40 1 d P C 2
O4G' O 0.2528(13) 0.3602(13) 0.0027(10) 0.056(2) Uani 0.40 1 d P C 2
H4G' H 0.2145 0.3925 0.0002 0.083 Uiso 0.40 1 calc PR C 2
C15' C 0.3514(19) 0.5068(18) 0.4708(15) 0.066(4) Uani 0.40 1 d PD D 2
C16' C 0.432(2) 0.592(2) 0.4842(18) 0.090(6) Uani 0.40 1 d PD D 2
H16' H 0.4256 0.6174 0.4381 0.108 Uiso 0.40 1 calc PR D 2
C17' C 0.510(2) 0.6309(19) 0.5551(14) 0.074(5) Uani 0.40 1 d PD D 2
H17' H 0.5590 0.6845 0.5606 0.089 Uiso 0.40 1 calc PR D 2
C18' C 0.524(2) 0.5955(18) 0.6263(15) 0.070(4) Uani 0.40 1 d PD D 2
C19' C 0.6128(19) 0.633(2) 0.7036(15) 0.070(4) Uani 0.40 1 d PD D 2
H19' H 0.6649 0.6842 0.7099 0.085 Uiso 0.40 1 calc PR D 2
C20' C 0.6235(19) 0.594(2) 0.7682(14) 0.065(4) Uani 0.40 1 d PD D 2
C21' C 0.722(3) 0.626(6) 0.850(2) 0.099(16) Uani 0.40 1 d PD D 2
H21C H 0.7781 0.6336 0.8354 0.119 Uiso 0.40 1 calc PR D 2
H21D H 0.7296 0.6873 0.8849 0.119 Uiso 0.40 1 calc PR D 2
C22' C 0.724(2) 0.558(3) 0.8988(19) 0.081(5) Uani 0.40 1 d PD D 2
H22' H 0.7376 0.5048 0.8688 0.097 Uiso 0.40 1 calc PR D 2
C23' C 0.631(3) 0.517(2) 0.9003(18) 0.101(8) Uani 0.40 1 d PD D 2
C24' C 0.543(2) 0.530(4) 0.7622(19) 0.077(5) Uani 0.40 1 d PD D 2
C25' C 0.460(3) 0.486(3) 0.6842(18) 0.074(4) Uani 0.40 1 d PD D 2
H25' H 0.4081 0.4342 0.6784 0.089 Uiso 0.40 1 calc PR D 2
C26' C 0.4544(17) 0.5156(17) 0.6204(13) 0.055(3) Uani 0.40 1 d PD D 2
C27' C 0.615(3) 0.4367(19) 0.9328(15) 0.096(7) Uani 0.40 1 d PD D 2
H27D H 0.5478 0.4205 0.9286 0.144 Uiso 0.40 1 calc PR D 2
H27E H 0.6641 0.4524 0.9924 0.144 Uiso 0.40 1 calc PR D 2
H27F H 0.6221 0.3833 0.8994 0.144 Uiso 0.40 1 calc PR D 2
C28' C 0.593(4) 0.589(4) 0.943(3) 0.130(11) Uani 0.40 1 d PD D 2
H28D H 0.5284 0.5562 0.9382 0.195 Uiso 0.40 1 calc PR D 2
H28E H 0.5872 0.6377 0.9140 0.195 Uiso 0.40 1 calc PR D 2
H28F H 0.6412 0.6167 1.0030 0.195 Uiso 0.40 1 calc PR D 2
O5G' O 0.2803(18) 0.459(2) 0.4127(16) 0.102(5) Uani 0.40 1 d PD D 2
O6G' O 0.3751(14) 0.4899(18) 0.5483(13) 0.076(3) Uani 0.40 1 d PD D 2
O7G' O 0.5483(16) 0.473(2) 0.8153(12) 0.083(4) Uani 0.40 1 d P D 2
O8G' O 0.814(2) 0.6016(19) 0.9809(16) 0.093(4) Uani 0.40 1 d P D 2
H8G2 H 0.8148 0.5682 1.0137 0.139 Uiso 0.40 1 calc PR D 2
C11A C 0.7501(5) 0.9643(5) 0.7889(5) 0.0309(14) Uani 1 1 d . G .
H1 H 0.7303 1.0213 0.8005 0.037 Uiso 1 1 calc R . .
C21A C 0.7816(6) 0.9655(5) 0.7199(5) 0.0325(14) Uani 1 1 d . . .
H2 H 0.8393 1.0234 0.7400 0.039 Uiso 1 1 calc R . .
C31A C 0.8175(6) 0.8818(5) 0.7053(5) 0.0334(14) Uani 1 1 d . . .
H3 H 0.7610 0.8230 0.6850 0.040 Uiso 1 1 calc R . .
C41A C 0.9002(6) 0.8832(5) 0.7867(4) 0.0327(14) Uani 1 1 d . . .
H4 H 0.9608 0.9373 0.8043 0.039 Uiso 1 1 calc R . .
C51A C 0.8656(6) 0.8873(5) 0.8546(5) 0.0343(15) Uani 1 1 d . . .
H5 H 0.8113 0.8284 0.8398 0.041 Uiso 1 1 calc R . .
C61A C 0.9500(7) 0.9019(7) 0.9404(5) 0.047(2) Uani 1 1 d . . .
H6A H 0.9775 0.8491 0.9395 0.057 Uiso 1 1 calc R . .
H6B H 1.0039 0.9602 0.9553 0.057 Uiso 1 1 calc R . .
C12A C 1.0190(6) 0.7978(5) 0.7934(4) 0.0328(14) Uani 1 1 d . . .
H7 H 1.0622 0.8634 0.8083 0.039 Uiso 1 1 calc R . .
C22A C 1.0152(6) 0.7395(5) 0.7142(5) 0.0324(14) Uani 1 1 d . . .
H8 H 1.0838 0.7364 0.7275 0.039 Uiso 1 1 calc R . .
C32A C 0.9474(6) 0.6412(5) 0.6917(4) 0.0300(13) Uani 1 1 d . . .
H9 H 0.8783 0.6428 0.6783 0.036 Uiso 1 1 calc R . .
C42A C 0.9844(5) 0.6019(5) 0.7648(4) 0.0302(13) Uani 1 1 d . . .
H10 H 1.0492 0.5920 0.7728 0.036 Uiso 1 1 calc R . .
C52A C 0.9989(6) 0.6662(6) 0.8459(4) 0.0345(15) Uani 1 1 d . . .
H11 H 0.9320 0.6676 0.8404 0.041 Uiso 1 1 calc R . .
C62A C 1.0498(6) 0.6362(6) 0.9232(5) 0.0400(17) Uani 1 1 d . . .
H12A H 1.0627 0.6838 0.9745 0.048 Uiso 1 1 calc R . .
H12B H 1.0055 0.5767 0.9201 0.048 Uiso 1 1 calc R . .
C13A C 0.9447(6) 0.4360(5) 0.7555(5) 0.0347(15) Uani 1 1 d . . .
H13 H 1.0181 0.4556 0.7742 0.042 Uiso 1 1 calc R . .
C23A C 0.8945(6) 0.3594(6) 0.6736(5) 0.0353(15) Uani 1 1 d . . .
H14 H 0.9253 0.3083 0.6821 0.042 Uiso 1 1 calc R . .
C33A C 0.7824(5) 0.3185(5) 0.6457(4) 0.0304(13) Uani 1 1 d . . .
H15 H 0.7496 0.3680 0.6354 0.036 Uiso 1 1 calc R . .
C43A C 0.7709(5) 0.2836(5) 0.7153(4) 0.0297(13) Uani 1 1 d . . .
H16 H 0.8027 0.2332 0.7244 0.036 Uiso 1 1 calc R . .
C53A C 0.8218(6) 0.3642(5) 0.7959(4) 0.0345(15) Uani 1 1 d . . .
H17 H 0.7898 0.4143 0.7866 0.041 Uiso 1 1 calc R . .
C63A C 0.8159(7) 0.3338(6) 0.8690(5) 0.0441(18) Uani 1 1 d . . .
H18A H 0.8517 0.3875 0.9209 0.053 Uiso 1 1 calc R . .
H18B H 0.7454 0.3117 0.8578 0.053 Uiso 1 1 calc R . .
C14A C 0.6306(6) 0.1539(5) 0.6934(4) 0.0303(13) Uani 1 1 d . . .
H19 H 0.6833 0.1230 0.7008 0.036 Uiso 1 1 calc R . .
C24A C 0.5402(5) 0.1012(5) 0.6095(4) 0.0286(13) Uani 1 1 d . . .
H20 H 0.5154 0.0355 0.6106 0.034 Uiso 1 1 calc R . .
C34A C 0.4589(6) 0.1449(5) 0.5975(4) 0.0303(14) Uani 1 1 d . . .
H21 H 0.4816 0.2101 0.5947 0.036 Uiso 1 1 calc R . .
C44A C 0.4347(6) 0.1465(5) 0.6705(4) 0.0301(14) Uani 1 1 d . . .
H22 H 0.4013 0.0814 0.6679 0.036 Uiso 1 1 calc R . .
C54A C 0.5277(6) 0.1917(5) 0.7551(4) 0.0313(14) Uani 1 1 d . . .
H23 H 0.5527 0.2601 0.7619 0.038 Uiso 1 1 calc R . .
C64A C 0.5085(6) 0.1790(6) 0.8288(5) 0.0377(15) Uani 1 1 d . . .
H24A H 0.5711 0.2091 0.8820 0.045 Uiso 1 1 calc R . .
H24B H 0.4595 0.2105 0.8314 0.045 Uiso 1 1 calc R . .
C15A C 0.2776(6) 0.1617(5) 0.6637(5) 0.0325(14) Uani 1 1 d . . .
H25 H 0.2682 0.0944 0.6620 0.039 Uiso 1 1 calc R . .
C25A C 0.1941(6) 0.1687(5) 0.5855(5) 0.0316(14) Uani 1 1 d . . .
H26 H 0.1297 0.1405 0.5865 0.038 Uiso 1 1 calc R . .
C35A C 0.2049(5) 0.2702(5) 0.5890(4) 0.0275(13) Uani 1 1 d . . .
H27 H 0.2678 0.2996 0.5862 0.033 Uiso 1 1 calc R . .
C45A C 0.2092(6) 0.3205(5) 0.6708(4) 0.0301(14) Uani 1 1 d . H .
H28 H 0.1437 0.2968 0.6713 0.036 Uiso 1 1 calc R . .
C55A C 0.2917(7) 0.3072(6) 0.7462(5) 0.0422(18) Uani 1 1 d . . .
H29 H 0.3572 0.3369 0.7477 0.051 Uiso 1 1 calc R E 1
C16A C 0.1646(5) 0.4632(5) 0.6869(4) 0.0263(12) Uani 1 1 d . H .
H31 H 0.1052 0.4159 0.6822 0.032 Uiso 1 1 calc R . .
C26A C 0.1324(5) 0.5092(5) 0.6172(4) 0.0254(12) Uani 1 1 d . . .
H32 H 0.0868 0.5432 0.6255 0.030 Uiso 1 1 calc R . .
C36A C 0.2242(5) 0.5817(5) 0.6250(4) 0.0273(13) Uani 1 1 d . . .
H33 H 0.2719 0.5497 0.6182 0.033 Uiso 1 1 calc R . .
C46A C 0.2735(5) 0.6515(4) 0.7112(4) 0.0255(12) Uani 1 1 d . . .
H34 H 0.2283 0.6881 0.7155 0.031 Uiso 1 1 calc R . .
C56A C 0.2972(5) 0.6032(5) 0.7807(4) 0.0266(12) Uani 1 1 d . H .
H35 H 0.3510 0.5757 0.7822 0.032 Uiso 1 1 calc R . .
C66A C 0.3316(6) 0.6699(5) 0.8665(5) 0.0348(15) Uani 1 1 d . . .
H36A H 0.3437 0.6350 0.9095 0.042 Uiso 1 1 calc R . .
H36B H 0.3955 0.7173 0.8817 0.042 Uiso 1 1 calc R . .
C17A C 0.3797(6) 0.8117(5) 0.7430(5) 0.0330(14) Uani 1 1 d . . .
H37 H 0.3191 0.8226 0.7455 0.040 Uiso 1 1 calc R . .
C27A C 0.3957(5) 0.8508(5) 0.6768(5) 0.0327(14) Uani 1 1 d . . .
H38 H 0.4035 0.9190 0.6927 0.039 Uiso 1 1 calc R . .
C37A C 0.4907(5) 0.8417(5) 0.6755(4) 0.0274(13) Uani 1 1 d . . .
H39 H 0.4869 0.7744 0.6629 0.033 Uiso 1 1 calc R . .
C47A C 0.5762(5) 0.8949(5) 0.7606(4) 0.0311(14) Uani 1 1 d . G .
H40 H 0.5819 0.9628 0.7720 0.037 Uiso 1 1 calc R . .
C57A C 0.5568(6) 0.8568(6) 0.8276(5) 0.0413(17) Uani 1 1 d . . .
H41 H 0.5620 0.7922 0.8226 0.050 Uiso 1 1 calc R F 1
C12B C 0.4855(5) 0.8782(5) 0.3196(5) 0.0280(13) Uani 1 1 d . . .
H43 H 0.5337 0.9370 0.3244 0.034 Uiso 1 1 calc R . .
C22B C 0.4593(5) 0.8944(5) 0.3915(5) 0.0302(13) Uani 1 1 d . . .
H44 H 0.4291 0.9462 0.3884 0.036 Uiso 1 1 calc R . .
C32B C 0.3818(5) 0.8063(5) 0.3830(4) 0.0270(13) Uani 1 1 d . . .
H45 H 0.4112 0.7539 0.3860 0.032 Uiso 1 1 calc R . .
C42B C 0.2915(5) 0.7803(4) 0.2979(4) 0.0268(13) Uani 1 1 d . . .
H46 H 0.2577 0.8295 0.2962 0.032 Uiso 1 1 calc R . .
C52B C 0.3216(5) 0.7701(5) 0.2270(4) 0.0286(13) Uani 1 1 d . . .
H47 H 0.3474 0.7155 0.2253 0.034 Uiso 1 1 calc R . .
C62B C 0.2359(6) 0.7538(5) 0.1416(4) 0.0317(14) Uani 1 1 d . . .
H62A H 0.2602 0.7506 0.0979 0.038 Uiso 1 1 calc R . .
H62B H 0.1855 0.6929 0.1270 0.038 Uiso 1 1 calc R . .
C13B C 0.1246(5) 0.6864(5) 0.2703(4) 0.0258(12) Uani 1 1 d . . .
H49 H 0.1171 0.7501 0.2728 0.031 Uiso 1 1 calc R . .
C23B C 0.1035(5) 0.6524(5) 0.3375(4) 0.0270(13) Uani 1 1 d . . .
H50 H 0.0343 0.6504 0.3272 0.032 Uiso 1 1 calc R . .
C33B C 0.1126(5) 0.5549(5) 0.3334(4) 0.0249(12) Uani 1 1 d . . .
H51 H 0.1816 0.5562 0.3435 0.030 Uiso 1 1 calc R . .
C43B C 0.0384(5) 0.4907(4) 0.2464(4) 0.0253(12) Uani 1 1 d . . .
H52 H -0.0312 0.4835 0.2380 0.030 Uiso 1 1 calc R . .
C53B C 0.0558(5) 0.5299(5) 0.1791(4) 0.0274(13) Uani 1 1 d . . .
H53 H 0.1211 0.5263 0.1821 0.033 Uiso 1 1 calc R . .
C63B C -0.0250(6) 0.4783(5) 0.0918(4) 0.0341(15) Uani 1 1 d . . .
H54A H -0.0096 0.5050 0.0502 0.041 Uiso 1 1 calc R . .
H54B H -0.0269 0.4121 0.0794 0.041 Uiso 1 1 calc R . .
C14B C -0.0275(5) 0.3204(4) 0.2128(4) 0.0249(12) Uani 1 1 d . . .
H55 H -0.0888 0.3389 0.2023 0.030 Uiso 1 1 calc R . .
C24B C -0.0081(5) 0.2702(5) 0.2809(5) 0.0291(13) Uani 1 1 d . . .
H56 H -0.0671 0.2138 0.2616 0.035 Uiso 1 1 calc R . .
C34B C 0.0818(6) 0.2396(5) 0.2964(4) 0.0297(13) Uani 1 1 d . . .
H57 H 0.1417 0.2954 0.3168 0.036 Uiso 1 1 calc R . .
C44B C 0.0650(6) 0.1773(5) 0.2147(4) 0.0312(14) Uani 1 1 d . . .
H58 H 0.0098 0.1182 0.1976 0.037 Uiso 1 1 calc R . .
C54B C 0.0396(6) 0.2257(6) 0.1455(5) 0.0374(16) Uani 1 1 d . . .
H59 H 0.0995 0.2775 0.1570 0.045 Uiso 1 1 calc R . .
C64B C 0.0026(10) 0.1570(9) 0.0597(6) 0.069(3) Uani 1 1 d . . .
H60A H -0.0128 0.1895 0.0148 0.083 Uiso 1 1 calc R . .
H60B H 0.0546 0.1287 0.0592 0.083 Uiso 1 1 calc R . .
C15B C 0.1491(6) 0.0606(5) 0.2079(4) 0.0317(14) Uani 1 1 d . . .
H61 H 0.0807 0.0213 0.1938 0.038 Uiso 1 1 calc R . .
C25B C 0.2237(6) 0.0463(5) 0.2872(4) 0.0314(14) Uani 1 1 d . . .
H62 H 0.2206 -0.0209 0.2760 0.038 Uiso 1 1 calc R . .
C35B C 0.3274(6) 0.1060(5) 0.3084(4) 0.0319(14) Uani 1 1 d . . .
H63 H 0.3313 0.1734 0.3198 0.038 Uiso 1 1 calc R . .
C45B C 0.3478(5) 0.0786(5) 0.2347(4) 0.0286(13) Uani 1 1 d . . .
H64 H 0.3512 0.0133 0.2270 0.034 Uiso 1 1 calc R . .
C55B C 0.2678(6) 0.0852(5) 0.1542(4) 0.0321(14) Uani 1 1 d . . .
H65 H 0.2727 0.1524 0.1589 0.038 Uiso 1 1 calc R . .
C65B C 0.2760(6) 0.0441(5) 0.0767(5) 0.0348(15) Uani 1 1 d . . .
H66A H 0.2203 0.0471 0.0257 0.042 Uiso 1 1 calc R . .
H66B H 0.3393 0.0801 0.0793 0.042 Uiso 1 1 calc R . .
C16B C 0.5153(6) 0.1066(5) 0.2425(5) 0.0364(15) Uani 1 1 d . . .
H67 H 0.4894 0.0367 0.2249 0.044 Uiso 1 1 calc R . .
C26B C 0.6097(6) 0.1402(5) 0.3264(5) 0.0331(14) Uani 1 1 d . . .
H68 H 0.6595 0.1114 0.3197 0.040 Uiso 1 1 calc R . .
C36B C 0.6538(6) 0.2462(5) 0.3523(4) 0.0294(13) Uani 1 1 d . . .
H69 H 0.6062 0.2761 0.3624 0.035 Uiso 1 1 calc R . .
C46B C 0.6728(6) 0.2739(5) 0.2822(5) 0.0350(15) Uani 1 1 d . . .
H70 H 0.7236 0.2468 0.2752 0.042 Uiso 1 1 calc R . .
C56B C 0.5774(7) 0.2368(6) 0.1997(5) 0.047(2) Uani 1 1 d . . .
H71 H 0.5280 0.2677 0.2043 0.056 Uiso 1 1 calc R . .
C66B C 0.5976(9) 0.2542(8) 0.1266(6) 0.077(4) Uani 1 1 d . . .
H72A H 0.5382 0.2175 0.0725 0.093 Uiso 1 1 calc R . .
H72B H 0.6086 0.3211 0.1293 0.093 Uiso 1 1 calc R . .
C17B C 0.8031(5) 0.4151(5) 0.3056(4) 0.0299(13) Uani 1 1 d . . .
H73 H 0.8345 0.3655 0.2981 0.036 Uiso 1 1 calc R . .
C27B C 0.8711(5) 0.4871(5) 0.3899(4) 0.0293(13) Uani 1 1 d . . .
H74 H 0.9367 0.5151 0.3909 0.035 Uiso 1 1 calc R . .
C37B C 0.8259(5) 0.5629(5) 0.4018(4) 0.0280(13) Uani 1 1 d . . .
H75 H 0.7623 0.5367 0.4047 0.034 Uiso 1 1 calc R . .
C47B C 0.8065(5) 0.6054(5) 0.3289(4) 0.0278(13) Uani 1 1 d . . .
H76 H 0.8711 0.6409 0.3320 0.033 Uiso 1 1 calc R . .
C57B C 0.7459(5) 0.5301(5) 0.2445(4) 0.0300(13) Uani 1 1 d . . .
H77 H 0.6774 0.5025 0.2382 0.036 Uiso 1 1 calc R . .
C67B C 0.7377(6) 0.5670(6) 0.1705(5) 0.0404(16) Uani 1 1 d . . .
H78A H 0.6992 0.5151 0.1174 0.048 Uiso 1 1 calc R . .
H78B H 0.7011 0.6132 0.1676 0.048 Uiso 1 1 calc R . .
C11B C 0.7868(6) 0.7592(5) 0.3333(5) 0.0338(14) Uani 1 1 d . . .
H79 H 0.8531 0.7693 0.3332 0.041 Uiso 1 1 calc R . .
C21B C 0.7991(6) 0.8254(5) 0.4117(5) 0.0348(15) Uani 1 1 d . . .
H80 H 0.8252 0.8907 0.4103 0.042 Uiso 1 1 calc R . .
C31B C 0.6987(6) 0.8128(5) 0.4104(5) 0.0309(14) Uani 1 1 d . . .
H81 H 0.6712 0.7478 0.4116 0.037 Uiso 1 1 calc R . .
C41B C 0.6299(5) 0.8288(5) 0.3306(5) 0.0299(13) Uani 1 1 d . . .
H82 H 0.6535 0.8956 0.3317 0.036 Uiso 1 1 calc R . .
C51B C 0.6235(6) 0.7655(6) 0.2533(5) 0.0366(15) Uani 1 1 d . . .
H83 H 0.5899 0.6992 0.2473 0.044 Uiso 1 1 calc R . .
C61B C 0.5672(8) 0.7914(9) 0.1737(6) 0.061(3) Uani 1 1 d . . .
H84A H 0.5648 0.7494 0.1238 0.073 Uiso 1 1 calc R . .
H84B H 0.4980 0.7842 0.1645 0.073 Uiso 1 1 calc R . .
O21A O 0.7068(4) 0.9686(4) 0.6457(4) 0.0352(10) Uani 1 1 d . . .
H501 H 0.6560 0.9685 0.6526 0.053 Uiso 1 1 calc R . .
O31A O 0.8543(4) 0.8837(4) 0.6452(4) 0.0393(11) Uani 1 1 d . . .
H502 H 0.8090 0.8825 0.5988 0.059 Uiso 1 1 calc R . .
O41A O 0.9209(4) 0.7967(4) 0.7731(3) 0.0340(10) Uani 1 1 d . . .
O51A O 0.8304(4) 0.9651(4) 0.8631(3) 0.0346(11) Uani 1 1 d . . .
O61A O 0.9144(7) 0.9073(6) 0.9982(5) 0.073(2) Uani 1 1 d . . .
H503 H 0.8972 0.8350 0.9969 0.109 Uiso 1 1 d . . .
O22A O 0.9861(4) 0.7815(4) 0.6487(3) 0.0368(11) Uani 1 1 d . . .
H6 H 0.9844 0.7486 0.6052 0.055 Uiso 1 1 calc R . .
O32A O 0.9463(4) 0.5842(4) 0.6207(3) 0.0342(10) Uani 1 1 d . . .
H504 H 0.9248 0.6056 0.5791 0.051 Uiso 1 1 calc R . .
O42A O 0.9116(4) 0.5127(4) 0.7444(3) 0.0337(10) Uani 1 1 d . . .
O52A O 1.0578(4) 0.7596(4) 0.8605(3) 0.0350(11) Uani 1 1 d . . .
O62A O 1.1417(4) 0.6238(4) 0.9302(4) 0.0410(11) Uani 1 1 d . . .
H505 H 1.1419 0.5667 0.9280 0.061 Uiso 1 1 d . . .
O23A O 0.9129(4) 0.3958(4) 0.6118(4) 0.0392(11) Uani 1 1 d . . .
H506 H 0.8851 0.3538 0.5653 0.059 Uiso 1 1 calc R . .
O33A O 0.7372(4) 0.2427(4) 0.5720(4) 0.0382(11) Uani 1 1 d . . .
H12 H 0.6880 0.2056 0.5717 0.057 Uiso 1 1 calc R . .
O43A O 0.6675(4) 0.2471(3) 0.6926(3) 0.0295(9) Uani 1 1 d . . .
O53A O 0.9262(4) 0.4014(4) 0.8178(3) 0.0392(11) Uani 1 1 d . . .
O63A O 0.8584(7) 0.2613(7) 0.8821(5) 0.076(2) Uani 1 1 d . . .
H507 H 0.8545 0.2447 0.9234 0.114 Uiso 1 1 calc R . .
O24A O 0.5673(4) 0.0989(4) 0.5435(3) 0.0319(10) Uani 1 1 d . . .
H508 H 0.5337 0.1239 0.5090 0.048 Uiso 1 1 calc R . .
O34A O 0.3702(4) 0.0927(4) 0.5227(3) 0.0330(10) Uani 1 1 d . . .
H509 H 0.3217 0.1063 0.5261 0.050 Uiso 1 1 calc R . .
O44A O 0.3685(4) 0.2003(4) 0.6621(3) 0.0320(10) Uani 1 1 d . . .
O54A O 0.6041(4) 0.1513(4) 0.7592(3) 0.0333(10) Uani 1 1 d . . .
O64A O 0.4712(5) 0.0819(5) 0.8229(4) 0.0469(13) Uani 1 1 d . . .
H510 H 0.5127 0.0550 0.8211 0.070 Uiso 1 1 calc R . .
O25A O 0.1896(4) 0.1198(4) 0.5105(3) 0.0330(10) Uani 1 1 d . . .
H511 H 0.1833 0.0636 0.5098 0.050 Uiso 1 1 calc R . .
O35A O 0.1233(4) 0.2781(4) 0.5208(3) 0.0323(10) Uani 1 1 d . . .
H512 H 0.1203 0.2503 0.4747 0.048 Uiso 1 1 calc R . .
O45A O 0.2323(4) 0.4182(4) 0.6775(3) 0.0300(9) Uani 1 1 d . . .
O55A O 0.2776(5) 0.2089(4) 0.7368(4) 0.0420(12) Uani 1 1 d . H .
O26A O 0.0798(4) 0.4433(3) 0.5367(3) 0.0294(9) Uani 1 1 d . . .
H513 H 0.0752 0.3893 0.5423 0.044 Uiso 1 1 calc R . .
O36A O 0.1969(4) 0.6299(4) 0.5636(3) 0.0369(11) Uani 1 1 d . . .
H514 H 0.1566 0.6564 0.5693 0.055 Uiso 1 1 calc R . .
O46A O 0.3653(4) 0.7142(3) 0.7219(3) 0.0278(9) Uani 1 1 d . . .
O56A O 0.2107(4) 0.5296(4) 0.7662(3) 0.0288(9) Uani 1 1 d . . .
O66A O 0.2625(5) 0.7153(4) 0.8686(3) 0.0380(11) Uani 1 1 d . . .
H30 H 0.2084 0.6754 0.8566 0.057 Uiso 1 1 calc R . .
O27A O 0.3117(4) 0.8089(4) 0.5973(4) 0.0387(11) Uani 1 1 d . . .
H515 H 0.2890 0.7518 0.5917 0.058 Uiso 1 1 calc R . .
O37A O 0.5072(4) 0.8797(4) 0.6146(3) 0.0364(11) Uani 1 1 d . . .
H516 H 0.5604 0.8741 0.6150 0.055 Uiso 1 1 calc R . .
O47A O 0.6663(4) 0.8828(3) 0.7615(3) 0.0293(9) Uani 1 1 d . . .
O57A O 0.4626(4) 0.8577(4) 0.8222(4) 0.0412(12) Uani 1 1 d . G .
C67 C 0.6299(8) 0.9211(7) 0.9155(6) 0.0328(19) Uani 0.75 1 d PDU G 1
H67A H 0.6213 0.8920 0.9585 0.039 Uiso 0.75 1 calc PR G 1
H67B H 0.6986 0.9283 0.9232 0.039 Uiso 0.75 1 calc PR G 1
O67A O 0.6171(6) 1.0119(5) 0.9295(5) 0.0457(16) Uani 0.75 1 d PD G 1
H67C H 0.6590 1.0450 0.9787 0.069 Uiso 0.75 1 calc PR G 1
C67' C 0.651(2) 0.876(2) 0.9163(17) 0.034(6) Uiso 0.25 1 d PD G 2
H67D H 0.7043 0.8594 0.9059 0.041 Uiso 0.25 1 calc PR G 2
H67E H 0.6758 0.9438 0.9462 0.041 Uiso 0.25 1 calc PR G 2
O67' O 0.6284(17) 0.8244(14) 0.9700(13) 0.0457(16) Uani 0.25 1 d PD G 2
H67' H 0.6041 0.8535 0.9966 0.069 Uiso 0.25 1 calc PR G 2
O22B O 0.5449(4) 0.9219(4) 0.4687(3) 0.0325(10) Uani 1 1 d . . .
H36 H 0.5945 0.9226 0.4597 0.049 Uiso 1 1 calc R . .
O32B O 0.3584(4) 0.8238(4) 0.4501(3) 0.0338(10) Uani 1 1 d . . .
H37A H 0.4100 0.8372 0.4962 0.051 Uiso 1 1 calc R . .
O42B O 0.2245(4) 0.6922(3) 0.2878(3) 0.0254(9) Uani 1 1 d . . .
O52B O 0.3998(4) 0.8527(4) 0.2417(3) 0.0294(9) Uani 1 1 d . . .
O62B O 0.1906(4) 0.8254(4) 0.1403(3) 0.0376(11) Uani 1 1 d . . .
H40A H 0.2326 0.8768 0.1509 0.056 Uiso 1 1 calc R . .
O23B O 0.1719(4) 0.7161(4) 0.4172(3) 0.0301(10) Uani 1 1 d . . .
H41A H 0.2245 0.7422 0.4152 0.045 Uiso 1 1 calc R . .
O33B O 0.0922(4) 0.5247(3) 0.3965(3) 0.0289(9) Uani 1 1 d . . .
H42 H 0.1339 0.5610 0.4445 0.043 Uiso 1 1 calc R . .
O43B O 0.0563(4) 0.4027(3) 0.2414(3) 0.0274(9) Uani 1 1 d . . .
O53B O 0.0559(4) 0.6255(3) 0.1903(3) 0.0288(9) Uani 1 1 d . . .
O63B O -0.1202(4) 0.4822(4) 0.0816(3) 0.0406(12) Uani 1 1 d . . .
H517 H -0.1593 0.4277 0.0661 0.061 Uiso 1 1 calc R . .
O24B O 0.0032(4) 0.3304(4) 0.3545(3) 0.0323(10) Uani 1 1 d . . .
H550 H 0.0595 0.3390 0.3944 0.048 Uiso 1 1 calc R . .
O34B O 0.0958(4) 0.1903(4) 0.3589(3) 0.0343(10) Uani 1 1 d . . .
H518 H 0.1465 0.1731 0.3680 0.051 Uiso 1 1 calc R . .
O44B O 0.1546(4) 0.1563(4) 0.2265(3) 0.0318(10) Uani 1 1 d . . .
O54B O -0.0411(4) 0.2614(4) 0.1382(3) 0.0330(10) Uani 1 1 d . . .
O64B O -0.0867(7) 0.0847(5) 0.0438(5) 0.079(3) Uani 1 1 d . . .
H519 H -0.1077 0.0455 -0.0034 0.119 Uiso 1 1 calc R . .
O25B O 0.2023(5) 0.0700(4) 0.3543(3) 0.0384(11) Uani 1 1 d . . .
H520 H 0.1446 0.0369 0.3419 0.058 Uiso 1 1 calc R . .
O35B O 0.3971(4) 0.0910(4) 0.3820(3) 0.0368(11) Uani 1 1 d . . .
H521 H 0.3841 0.1064 0.4227 0.055 Uiso 1 1 calc R . .
O45B O 0.4438(4) 0.1432(3) 0.2542(3) 0.0328(10) Uani 1 1 d . . .
O55B O 0.1698(4) 0.0348(4) 0.1407(3) 0.0320(10) Uani 1 1 d . . .
O65B O 0.2730(5) -0.0507(4) 0.0713(4) 0.0436(13) Uani 1 1 d . . .
H522 H 0.2766 -0.0742 0.0271 0.065 Uiso 1 1 calc R . .
O26B O 0.5847(4) 0.1093(4) 0.3871(4) 0.0351(10) Uani 1 1 d . . .
H523 H 0.6356 0.1272 0.4342 0.053 Uiso 1 1 calc R . .
O36B O 0.7456(4) 0.2751(4) 0.4280(3) 0.0372(11) Uani 1 1 d . . .
H524 H 0.7351 0.2603 0.4675 0.056 Uiso 1 1 calc R . .
O46B O 0.7107(4) 0.3736(4) 0.3052(3) 0.0314(10) Uani 1 1 d . . .
O56B O 0.5363(5) 0.1364(4) 0.1807(4) 0.0467(14) Uani 1 1 d . . .
O66B O 0.6809(9) 0.2300(8) 0.1270(6) 0.108(4) Uani 1 1 d . . .
H60 H 0.6633 0.1729 0.1018 0.162 Uiso 1 1 calc R . .
O27B O 0.8859(4) 0.4424(4) 0.4555(3) 0.0346(10) Uani 1 1 d . . .
H525 H 0.8659 0.4665 0.4887 0.052 Uiso 1 1 calc R . .
O37B O 0.8936(4) 0.6364(4) 0.4771(3) 0.0325(10) Uani 1 1 d . . .
H526 H 0.8673 0.6781 0.4829 0.049 Uiso 1 1 calc R . .
O47B O 0.7518(4) 0.6665(4) 0.3358(3) 0.0318(10) Uani 1 1 d . . .
O57B O 0.7903(4) 0.4575(4) 0.2408(3) 0.0328(10) Uani 1 1 d . . .
O67B O 0.8337(5) 0.6104(5) 0.1769(4) 0.0506(14) Uani 1 1 d . . .
H527 H 0.8428 0.5771 0.1400 0.076 Uiso 1 1 calc R . .
O21B O 0.8681(4) 0.8121(4) 0.4850(4) 0.0374(11) Uani 1 1 d . . .
H66 H 0.9229 0.8197 0.4834 0.056 Uiso 1 1 calc R . .
O31B O 0.7133(4) 0.8770(4) 0.4840(4) 0.0367(11) Uani 1 1 d . . .
H528 H 0.6583 0.8720 0.4849 0.055 Uiso 1 1 calc R . .
O41B O 0.5311(4) 0.8070(3) 0.3254(3) 0.0281(9) Uani 1 1 d . . .
O51B O 0.7216(5) 0.7752(4) 0.2613(4) 0.0405(12) Uani 1 1 d . . .
O61B O 0.6170(7) 0.8872(6) 0.1829(5) 0.073(2) Uani 1 1 d . . .
H529 H 0.5792 0.9009 0.1328 0.110 Uiso 1 1 d . . .
C65A C 0.294(2) 0.349(2) 0.827(2) 0.070(9) Uani 0.75 1 d P H 1
H65A H 0.3520 0.3443 0.8752 0.084 Uiso 0.75 1 calc PR H 1
H65B H 0.2998 0.4163 0.8341 0.084 Uiso 0.75 1 calc PR H 1
O65A O 0.2028(11) 0.3005(11) 0.8283(7) 0.093(4) Uani 0.75 1 d P H 1
H65C H 0.2143 0.2640 0.8586 0.140 Uiso 0.75 1 calc PR H 1
C65' C 0.260(10) 0.324(8) 0.822(8) 0.070(9) Uani 0.25 1 d P H 2
H65D H 0.2675 0.3913 0.8408 0.084 Uiso 0.25 1 calc PR H 2
H65E H 0.1896 0.2879 0.8008 0.084 Uiso 0.25 1 calc PR H 2
O65' O 0.317(3) 0.299(3) 0.887(2) 0.093(4) Uani 0.25 1 d P H 2
H65' H 0.3756 0.3127 0.8932 0.140 Uiso 0.25 1 calc PR H 2
O1W O 0.2330(5) -0.0658(4) 0.5249(4) 0.0475(13) Uani 1 1 d D . .
H2W1 H 0.2435 -0.0907 0.5655 0.071 Uiso 1 1 d D . .
H1W1 H 0.2500 -0.0938 0.4894 0.071 Uiso 1 1 d D . .
O2W O 0.3278(5) -0.0977(4) -0.0533(4) 0.0505(14) Uani 1 1 d D . .
H2W2 H 0.3347 -0.1459 -0.0798 0.076 Uiso 1 1 d D . .
H1W2 H 0.2795 -0.0871 -0.0917 0.076 Uiso 1 1 d D . .
O3W O 0.7483(5) 0.3092(5) 0.0306(4) 0.0570(16) Uani 1 1 d D . .
H1W3 H 0.7233 0.2568 0.0368 0.085 Uiso 1 1 d D . .
H2W3 H 0.7102 0.3424 0.0270 0.085 Uiso 1 1 d D . .
O4W O 0.7516(6) 0.0662(5) 0.4722(5) 0.072(2) Uani 1 1 d D . .
H1W4 H 0.7616 0.0869 0.5231 0.108 Uiso 1 1 d D . .
H2W4 H 0.7625 0.1116 0.4520 0.108 Uiso 1 1 d D . .
O5W O 0.1080(7) -0.1011(5) 0.3501(5) 0.074(2) Uani 1 1 d D . .
H1W5 H 0.0907 -0.0578 0.3722 0.110 Uiso 1 1 d D . .
H2W5 H 0.0640 -0.1501 0.3478 0.110 Uiso 1 1 d D . .
O6W O 0.2989(6) -0.0020(5) 0.8255(4) 0.0579(15) Uani 1 1 d D . .
H1W6 H 0.2518 -0.0420 0.7798 0.087 Uiso 1 1 d D . .
H2W6 H 0.3222 -0.0326 0.8628 0.087 Uiso 1 1 d D . .
O7W O 1.0378(6) 0.9531(6) 0.5015(7) 0.083(3) Uani 1 1 d D . .
H1W7 H 1.0160 0.9780 0.5334 0.124 Uiso 1 1 d D . .
H2W7 H 1.0967 0.9853 0.5157 0.124 Uiso 1 1 d D . .
O8W O 0.9542(6) 1.0465(6) 0.3805(6) 0.078(2) Uani 1 1 d D . .
H1W8 H 0.9818 1.0129 0.4113 0.117 Uiso 1 1 d D . .
H2W8 H 1.0002 1.0801 0.3727 0.117 Uiso 1 1 d D . .
O9W O 0.7747(6) 0.1523(6) 0.9515(5) 0.0666(18) Uani 1 1 d D . .
H1W9 H 0.7127 0.1221 0.9258 0.100 Uiso 1 1 d D . .
H2W9 H 0.8035 0.1267 0.9894 0.100 Uiso 1 1 d D . .
O10W O 0.9219(6) 0.7983(6) 0.2150(5) 0.0693(19) Uani 1 1 d D . .
H110 H 0.9459 0.8036 0.1797 0.104 Uiso 1 1 d D . .
H210 H 0.9003 0.7388 0.2067 0.104 Uiso 1 1 d D . .
O11W O 0.1702(7) 0.8897(7) 0.6696(5) 0.083(3) Uani 1 1 d D . .
H111 H 0.1769 0.8758 0.6243 0.124 Uiso 1 1 d D . .
H211 H 0.1334 0.9249 0.6619 0.124 Uiso 1 1 d D . .
O12W O -0.1255(7) 0.1985(7) 0.3774(7) 0.088(3) Uani 1 1 d D . .
H112 H -0.0962 0.2125 0.4428 0.133 Uiso 1 1 d D . .
H212 H -0.1124 0.1496 0.3557 0.133 Uiso 1 1 d D . .
O13W O 0.1124(9) 0.1458(9) -0.0599(7) 0.103(3) Uani 1 1 d D . .
H113 H 0.0579 0.1546 -0.0906 0.155 Uiso 1 1 d D . .
H213 H 0.1340 0.1192 -0.0913 0.155 Uiso 1 1 d D . .
O14W O 0.9853(9) 0.7910(12) 1.0857(8) 0.073(4) Uani 0.70 1 d P I 1
O14' O 1.015(2) 0.836(3) 1.121(2) 0.073(4) Uani 0.30 1 d P J 2
O15W O 0.9507(7) 0.2412(9) 0.5528(6) 0.101(3) Uani 1 1 d D . .
H115 H 0.9939 0.2337 0.5343 0.152 Uiso 1 1 d D . .
H215 H 0.9064 0.2532 0.5106 0.152 Uiso 1 1 d D . .
O16W O 0.8223(8) 0.9393(8) 0.2164(7) 0.100(3) Uani 1 1 d D . .
H116 H 0.7839 0.9244 0.1600 0.150 Uiso 1 1 d D . .
H216 H 0.7917 0.9747 0.2530 0.150 Uiso 1 1 d D . .
O17W O 0.1077(8) 0.4575(8) -0.0358(7) 0.064(3) Uani 0.70 1 d P K 1
O17' O 0.1327(18) 0.4320(18) -0.0823(16) 0.064(3) Uani 0.30 1 d P L 2
O18W O 0.0553(9) 0.7720(9) 0.4769(9) 0.048(2) Uani 0.50 1 d P M 1
O18' O 0.0817(10) 0.7369(9) 0.5152(9) 0.048(2) Uani 0.50 1 d P N 2
O19W O 0.1679(10) 0.0973(8) 0.8175(9) 0.129(5) Uani 1 1 d D . .
H119 H 0.2287 0.1181 0.8591 0.194 Uiso 1 1 d D . .
H219 H 0.1685 0.0472 0.7861 0.194 Uiso 1 1 d D . .
O20W O 0.5338(9) 0.9771(9) 0.0551(8) 0.057(3) Uani 0.50 1 d PD . .
H220 H 0.5351 0.9202 0.0372 0.086 Uiso 0.50 1 d PD . .
H120 H 0.4822 0.9465 0.0799 0.086 Uiso 0.50 1 d PD . .
O21W O 0.9859(9) 0.2110(11) 0.8239(9) 0.136(5) Uani 1 1 d D . .
H121 H 0.9348 0.2266 0.8206 0.204 Uiso 1 1 d D . .
H221 H 1.0282 0.2284 0.8757 0.204 Uiso 1 1 d D . .
O22W O 0.9342(14) 0.1476(11) 0.6463(12) 0.092(4) Uani 0.60 1 d P O 1
O22' O 1.019(2) 0.1884(17) 0.7086(19) 0.092(4) Uani 0.40 1 d P P 2
O23W O 1.0187(7) 1.0128(6) 0.6510(7) 0.091(3) Uani 1 1 d D . .
H223 H 1.0402 0.9778 0.6240 0.136 Uiso 1 1 d D . .
H123 H 1.0683 1.0533 0.6924 0.136 Uiso 1 1 d D . .
O24W O 0.7829(13) 1.0735(10) 1.1281(9) 0.100(4) Uani 0.70 1 d P Q 1
O24' O 0.820(3) 1.016(2) 1.103(2) 0.100(4) Uani 0.30 1 d P R 2

loop_
_atom_site_aniso_label
_atom_site_aniso_U_11
_atom_site_aniso_U_22
_atom_site_aniso_U_33
_atom_site_aniso_U_23
_atom_site_aniso_U_13
_atom_site_aniso_U_12
C1G 0.041(7) 0.059(8) 0.057(7) 0.011(6) 0.020(6) 0.016(6)
C2G 0.061(9) 0.062(8) 0.048(7) 0.006(6) 0.020(7) 0.027(7)
C3G 0.056(8) 0.054(7) 0.074(9) 0.028(7) 0.033(7) 0.016(6)
C4G 0.047(6) 0.036(5) 0.043(6) 0.012(4) 0.019(5) 0.010(5)
C5G 0.050(7) 0.043(6) 0.057(7) 0.013(5) 0.021(6) 0.021(5)
C6G 0.041(6) 0.042(6) 0.050(6) 0.018(5) 0.021(5) 0.018(5)
C7G 0.042(7) 0.054(7) 0.053(7) 0.024(6) 0.012(6) 0.010(6)
C8G 0.044(8) 0.058(7) 0.048(7) 0.021(6) 0.012(6) 0.025(6)
C9G 0.043(8) 0.053(8) 0.034(6) 0.010(5) 0.011(6) 0.019(6)
C10G 0.042(10) 0.076(10) 0.047(5) 0.022(5) 0.026(6) 0.030(9)
C11G 0.051(7) 0.072(9) 0.064(7) 0.027(6) 0.033(6) 0.028(6)
C12G 0.045(6) 0.049(6) 0.046(6) 0.014(5) 0.021(5) 0.013(5)
C13G 0.063(9) 0.083(10) 0.057(8) 0.020(7) 0.032(7) 0.021(8)
C14G 0.074(10) 0.054(8) 0.082(11) 0.021(8) 0.032(9) 0.022(8)
O1G 0.064(6) 0.076(7) 0.061(6) -0.001(5) 0.004(5) 0.028(5)
O2G 0.044(5) 0.058(5) 0.055(5) 0.011(4) 0.020(4) 0.022(4)
O3G 0.045(5) 0.070(6) 0.047(4) 0.018(4) 0.021(4) 0.025(4)
O4G 0.052(5) 0.064(5) 0.044(4) 0.014(4) 0.013(4) 0.022(4)
C15G 0.064(9) 0.080(10) 0.050(7) 0.010(7) 0.022(7) 0.027(8)
C16G 0.091(15) 0.110(17) 0.066(12) 0.034(11) 0.019(10) 0.050(13)
C17G 0.106(15) 0.075(11) 0.049(8) 0.019(7) 0.030(9) 0.050(11)
C18G 0.086(11) 0.076(9) 0.061(8) 0.034(7) 0.030(8) 0.046(9)
C19G 0.063(9) 0.096(11) 0.062(8) 0.035(8) 0.027(7) 0.035(8)
C20G 0.051(9) 0.101(13) 0.054(7) 0.030(8) 0.019(7) 0.049(8)
C21G 0.085(18) 0.12(2) 0.073(10) 0.028(10) 0.027(10) 0.01(2)
C22G 0.074(11) 0.127(15) 0.067(9) 0.052(10) 0.034(8) 0.056(11)
C23G 0.14(2) 0.15(2) 0.050(9) 0.044(11) 0.043(11) 0.101(18)
C24G 0.044(10) 0.156(15) 0.070(7) 0.071(9) 0.038(7) 0.054(9)
C25G 0.052(10) 0.104(10) 0.074(8) 0.040(7) 0.028(7) 0.026(8)
C26G 0.057(8) 0.067(8) 0.052(7) 0.021(6) 0.033(6) 0.022(6)
C28G 0.15(2) 0.20(4) 0.064(16) 0.047(19) 0.046(18) 0.11(3)
C27G 0.113(18) 0.100(16) 0.076(11) 0.012(15) 0.047(12) 0.034(16)
O5G 0.068(8) 0.114(11) 0.089(9) 0.002(8) 0.009(7) 0.036(7)
O6G 0.049(6) 0.118(10) 0.078(7) 0.038(7) 0.035(5) 0.036(6)
O7G 0.070(7) 0.144(12) 0.061(6) 0.043(7) 0.040(6) 0.051(8)
O8G 0.108(10) 0.103(9) 0.092(9) 0.041(7) 0.049(8) 0.061(8)
C1G' 0.041(7) 0.059(8) 0.057(7) 0.011(6) 0.020(6) 0.016(6)
C2G' 0.061(9) 0.062(8) 0.048(7) 0.006(6) 0.020(7) 0.027(7)
C3G' 0.056(8) 0.054(7) 0.074(9) 0.028(7) 0.033(7) 0.016(6)
C4G' 0.047(6) 0.036(5) 0.043(6) 0.012(4) 0.019(5) 0.010(5)
C5G' 0.050(7) 0.043(6) 0.057(7) 0.013(5) 0.021(6) 0.021(5)
C6G' 0.041(6) 0.042(6) 0.050(6) 0.018(5) 0.021(5) 0.018(5)
C7G' 0.042(7) 0.054(7) 0.053(7) 0.024(6) 0.012(6) 0.010(6)
C8G' 0.044(8) 0.058(7) 0.048(7) 0.021(6) 0.012(6) 0.025(6)
C9G' 0.043(8) 0.053(8) 0.034(6) 0.010(5) 0.011(6) 0.019(6)
C10' 0.042(10) 0.076(10) 0.047(5) 0.022(5) 0.026(6) 0.030(9)
C11' 0.051(7) 0.072(9) 0.064(7) 0.027(6) 0.033(6) 0.028(6)
C12' 0.045(6) 0.049(6) 0.046(6) 0.014(5) 0.021(5) 0.013(5)
C13' 0.063(9) 0.083(10) 0.057(8) 0.020(7) 0.032(7) 0.021(8)
C14' 0.074(10) 0.054(8) 0.082(11) 0.021(8) 0.032(9) 0.022(8)
O1G' 0.064(6) 0.076(7) 0.061(6) -0.001(5) 0.004(5) 0.028(5)
O2G' 0.044(5) 0.058(5) 0.055(5) 0.011(4) 0.020(4) 0.022(4)
O3G' 0.045(5) 0.070(6) 0.047(4) 0.018(4) 0.021(4) 0.025(4)
O4G' 0.052(5) 0.064(5) 0.044(4) 0.014(4) 0.013(4) 0.022(4)
C15' 0.064(9) 0.080(10) 0.050(7) 0.010(7) 0.022(7) 0.027(8)
C16' 0.091(15) 0.110(17) 0.066(12) 0.034(11) 0.019(10) 0.050(13)
C17' 0.106(15) 0.075(11) 0.049(8) 0.019(7) 0.030(9) 0.050(11)
C18' 0.086(11) 0.076(9) 0.061(8) 0.034(7) 0.030(8) 0.046(9)
C19' 0.063(9) 0.096(11) 0.062(8) 0.035(8) 0.027(7) 0.035(8)
C20' 0.051(9) 0.101(13) 0.054(7) 0.030(8) 0.019(7) 0.049(8)
C21' 0.085(18) 0.12(2) 0.073(10) 0.028(10) 0.027(10) 0.01(2)
C22' 0.074(11) 0.127(15) 0.067(9) 0.052(10) 0.034(8) 0.056(11)
C23' 0.14(2) 0.15(2) 0.050(9) 0.044(11) 0.043(11) 0.101(18)
C24' 0.044(10) 0.156(15) 0.070(7) 0.071(9) 0.038(7) 0.054(9)
C25' 0.052(10) 0.104(10) 0.074(8) 0.040(7) 0.028(7) 0.026(8)
C26' 0.057(8) 0.067(8) 0.052(7) 0.021(6) 0.033(6) 0.022(6)
C27' 0.113(18) 0.100(16) 0.076(11) 0.012(15) 0.047(12) 0.034(16)
C28' 0.15(2) 0.20(4) 0.064(16) 0.047(19) 0.046(18) 0.11(3)
O5G' 0.068(8) 0.114(11) 0.089(9) 0.002(8) 0.009(7) 0.036(7)
O6G' 0.049(6) 0.118(10) 0.078(7) 0.038(7) 0.035(5) 0.036(6)
O7G' 0.070(7) 0.144(12) 0.061(6) 0.043(7) 0.040(6) 0.051(8)
O8G' 0.108(10) 0.103(9) 0.092(9) 0.041(7) 0.049(8) 0.061(8)
C11A 0.023(3) 0.024(3) 0.037(3) -0.001(3) 0.009(3) 0.006(2)
C21A 0.027(3) 0.028(3) 0.037(3) 0.003(3) 0.013(3) 0.007(3)
C31A 0.029(3) 0.033(3) 0.031(3) 0.000(3) 0.010(3) 0.013(3)
C41A 0.026(3) 0.035(3) 0.026(3) -0.001(3) 0.005(3) 0.011(3)
C51A 0.028(3) 0.039(4) 0.030(3) -0.002(3) 0.013(3) 0.010(3)
C61A 0.044(5) 0.062(5) 0.037(4) 0.006(3) 0.014(3) 0.033(4)
C12A 0.028(3) 0.030(3) 0.029(3) 0.002(3) 0.004(3) 0.009(3)
C22A 0.024(3) 0.039(4) 0.031(3) 0.005(3) 0.009(3) 0.016(3)
C32A 0.028(3) 0.039(4) 0.023(3) 0.005(3) 0.010(3) 0.015(3)
C42A 0.024(3) 0.035(3) 0.027(3) 0.003(3) 0.011(3) 0.007(3)
C52A 0.030(4) 0.044(4) 0.025(3) 0.004(3) 0.010(3) 0.012(3)
C62A 0.036(4) 0.055(4) 0.024(3) 0.005(3) 0.013(3) 0.012(3)
C13A 0.029(3) 0.041(4) 0.032(3) 0.010(3) 0.012(3) 0.010(3)
C23A 0.034(4) 0.041(4) 0.031(3) 0.011(3) 0.014(3) 0.011(3)
C33A 0.028(3) 0.029(3) 0.027(3) 0.004(2) 0.010(3) 0.006(3)
C43A 0.023(3) 0.034(3) 0.030(3) 0.008(3) 0.011(3) 0.009(3)
C53A 0.032(4) 0.038(4) 0.022(3) 0.003(3) 0.007(3) 0.005(3)
C63A 0.046(4) 0.052(4) 0.026(3) 0.008(3) 0.013(3) 0.007(4)
C14A 0.033(4) 0.027(3) 0.031(3) 0.010(3) 0.013(3) 0.011(3)
C24A 0.031(3) 0.026(3) 0.027(3) 0.006(2) 0.012(3) 0.008(3)
C34A 0.034(4) 0.026(3) 0.022(3) 0.002(2) 0.008(3) 0.005(3)
C44A 0.041(4) 0.026(3) 0.025(3) 0.007(2) 0.016(3) 0.012(3)
C54A 0.032(4) 0.031(3) 0.031(3) 0.008(3) 0.014(3) 0.012(3)
C64A 0.036(4) 0.045(4) 0.030(3) 0.007(3) 0.015(3) 0.012(3)
C15A 0.040(4) 0.028(3) 0.040(4) 0.014(3) 0.022(3) 0.020(3)
C25A 0.038(4) 0.028(3) 0.036(3) 0.008(3) 0.020(3) 0.016(3)
C35A 0.030(3) 0.029(3) 0.029(3) 0.008(2) 0.015(3) 0.017(3)
C45A 0.040(4) 0.029(3) 0.029(3) 0.010(3) 0.018(3) 0.018(3)
C55A 0.064(5) 0.047(4) 0.032(4) 0.015(3) 0.025(4) 0.039(4)
C16A 0.027(3) 0.024(3) 0.031(3) 0.003(2) 0.018(3) 0.008(2)
C26A 0.022(3) 0.027(3) 0.027(3) 0.003(2) 0.012(2) 0.009(2)
C36A 0.030(3) 0.023(3) 0.023(3) 0.003(2) 0.009(3) 0.005(3)
C46A 0.027(3) 0.025(3) 0.021(3) 0.002(2) 0.010(2) 0.004(2)
C56A 0.027(3) 0.027(3) 0.027(3) 0.005(2) 0.014(3) 0.010(2)
C66A 0.038(4) 0.035(3) 0.029(3) 0.004(3) 0.014(3) 0.012(3)
C17A 0.029(3) 0.027(3) 0.036(3) -0.004(3) 0.015(3) 0.003(3)
C27A 0.026(3) 0.023(3) 0.044(4) 0.006(3) 0.014(3) 0.005(3)
C37A 0.026(3) 0.027(3) 0.029(3) 0.007(2) 0.013(3) 0.009(3)
C47A 0.026(3) 0.032(3) 0.029(3) 0.003(3) 0.010(3) 0.005(3)
C57A 0.033(4) 0.046(4) 0.028(3) 0.004(3) 0.009(3) -0.006(3)
C12B 0.022(3) 0.025(3) 0.039(3) 0.010(3) 0.014(3) 0.009(2)
C22B 0.026(3) 0.025(3) 0.036(3) 0.007(3) 0.011(3) 0.007(3)
C32B 0.027(3) 0.025(3) 0.031(3) 0.007(2) 0.014(3) 0.010(3)
C42B 0.030(3) 0.022(3) 0.032(3) 0.007(2) 0.018(3) 0.008(3)
C52B 0.029(3) 0.026(3) 0.035(3) 0.008(3) 0.019(3) 0.009(3)
C62B 0.037(4) 0.032(3) 0.028(3) 0.007(3) 0.017(3) 0.011(3)
C13B 0.020(3) 0.028(3) 0.028(3) 0.003(2) 0.011(2) 0.009(2)
C23B 0.025(3) 0.025(3) 0.027(3) 0.004(2) 0.009(3) 0.008(2)
C33B 0.025(3) 0.028(3) 0.025(3) 0.008(2) 0.014(3) 0.010(2)
C43B 0.024(3) 0.025(3) 0.027(3) 0.005(2) 0.012(3) 0.008(2)
C53B 0.031(3) 0.027(3) 0.025(3) 0.004(2) 0.015(3) 0.009(3)
C63B 0.039(4) 0.034(3) 0.025(3) 0.004(3) 0.013(3) 0.007(3)
C14B 0.023(3) 0.019(3) 0.032(3) 0.004(2) 0.013(3) 0.006(2)
C24B 0.027(3) 0.023(3) 0.037(3) 0.005(3) 0.016(3) 0.007(2)
C34B 0.035(4) 0.031(3) 0.025(3) 0.008(2) 0.012(3) 0.015(3)
C44B 0.032(4) 0.032(3) 0.031(3) 0.006(3) 0.014(3) 0.014(3)
C54B 0.043(4) 0.043(4) 0.030(3) 0.008(3) 0.016(3) 0.024(3)
C64B 0.099(9) 0.097(8) 0.039(4) 0.024(5) 0.031(5) 0.080(8)
C15B 0.037(4) 0.028(3) 0.030(3) 0.003(2) 0.013(3) 0.019(3)
C25B 0.040(4) 0.029(3) 0.028(3) 0.007(3) 0.016(3) 0.016(3)
C35B 0.042(4) 0.032(3) 0.025(3) 0.006(2) 0.015(3) 0.021(3)
C45B 0.032(3) 0.025(3) 0.030(3) 0.007(2) 0.015(3) 0.010(3)
C55B 0.035(4) 0.030(3) 0.028(3) 0.007(3) 0.012(3) 0.009(3)
C65B 0.041(4) 0.032(3) 0.031(3) 0.010(3) 0.014(3) 0.014(3)
C16B 0.036(4) 0.035(4) 0.034(3) 0.003(3) 0.019(3) 0.002(3)
C26B 0.035(4) 0.027(3) 0.039(4) 0.007(3) 0.020(3) 0.007(3)
C36B 0.030(3) 0.030(3) 0.026(3) 0.006(2) 0.013(3) 0.005(3)
C46B 0.040(4) 0.031(3) 0.031(3) 0.005(3) 0.020(3) 0.002(3)
C56B 0.054(5) 0.038(4) 0.031(4) 0.004(3) 0.018(4) -0.010(4)
C66B 0.091(9) 0.068(6) 0.028(4) 0.006(4) 0.013(5) -0.029(6)
C17B 0.030(3) 0.028(3) 0.029(3) 0.006(3) 0.013(3) 0.005(3)
C27B 0.026(3) 0.029(3) 0.031(3) 0.008(3) 0.013(3) 0.005(3)
C37B 0.023(3) 0.033(3) 0.025(3) 0.004(2) 0.013(2) 0.005(3)
C47B 0.026(3) 0.031(3) 0.028(3) 0.007(3) 0.013(3) 0.010(3)
C57B 0.026(3) 0.036(3) 0.024(3) 0.005(3) 0.010(3) 0.006(3)
C67B 0.040(4) 0.044(4) 0.033(4) 0.012(3) 0.012(3) 0.011(3)
C11B 0.028(3) 0.039(4) 0.048(4) 0.017(3) 0.024(3) 0.017(3)
C21B 0.028(3) 0.034(3) 0.046(4) 0.014(3) 0.017(3) 0.013(3)
C31B 0.031(4) 0.031(3) 0.036(3) 0.010(3) 0.017(3) 0.014(3)
C41B 0.026(3) 0.035(3) 0.036(3) 0.013(3) 0.017(3) 0.015(3)
C51B 0.035(4) 0.044(4) 0.040(4) 0.014(3) 0.021(3) 0.020(3)
C61B 0.061(6) 0.098(8) 0.039(4) 0.021(5) 0.023(4) 0.048(6)
O21A 0.030(2) 0.038(3) 0.043(3) 0.015(2) 0.017(2) 0.018(2)
O31A 0.034(3) 0.050(3) 0.035(3) 0.009(2) 0.014(2) 0.020(2)
O41A 0.027(2) 0.033(2) 0.034(2) -0.0027(19) 0.008(2) 0.0132(19)
O51A 0.026(2) 0.038(3) 0.030(2) -0.0039(19) 0.0066(19) 0.014(2)
O61A 0.082(5) 0.095(6) 0.061(4) 0.027(4) 0.036(4) 0.053(5)
O22A 0.043(3) 0.038(3) 0.032(2) 0.007(2) 0.016(2) 0.020(2)
O32A 0.043(3) 0.036(2) 0.026(2) 0.0059(19) 0.017(2) 0.018(2)
O42A 0.026(2) 0.039(3) 0.030(2) 0.006(2) 0.0103(19) 0.006(2)
O52A 0.028(2) 0.040(3) 0.026(2) -0.0005(19) 0.0050(19) 0.015(2)
O62A 0.036(3) 0.055(3) 0.033(2) 0.015(2) 0.013(2) 0.019(2)
O23A 0.039(3) 0.041(3) 0.037(3) 0.003(2) 0.021(2) 0.007(2)
O33A 0.040(3) 0.033(2) 0.036(3) -0.001(2) 0.020(2) 0.004(2)
O43A 0.032(2) 0.025(2) 0.028(2) 0.0047(17) 0.0127(19) 0.0063(19)
O53A 0.030(3) 0.050(3) 0.025(2) 0.011(2) 0.005(2) 0.003(2)
O63A 0.082(5) 0.106(6) 0.065(4) 0.055(4) 0.038(4) 0.045(5)
O24A 0.037(3) 0.033(2) 0.031(2) 0.0068(19) 0.018(2) 0.017(2)
O34A 0.027(2) 0.042(3) 0.027(2) 0.0051(19) 0.0106(19) 0.011(2)
O44A 0.036(3) 0.027(2) 0.037(2) 0.0101(18) 0.018(2) 0.0149(19)
O54A 0.037(3) 0.036(2) 0.028(2) 0.0103(19) 0.015(2) 0.012(2)
O64A 0.050(3) 0.054(3) 0.053(3) 0.027(3) 0.031(3) 0.021(3)
O25A 0.035(3) 0.029(2) 0.035(2) 0.0019(19) 0.016(2) 0.0128(19)
O35A 0.037(3) 0.033(2) 0.028(2) 0.0066(18) 0.012(2) 0.019(2)
O45A 0.031(2) 0.029(2) 0.034(2) 0.0085(18) 0.017(2) 0.0131(19)
O55A 0.066(4) 0.046(3) 0.037(3) 0.024(2) 0.032(3) 0.035(3)
O26A 0.028(2) 0.022(2) 0.029(2) 0.0031(17) 0.0078(19) 0.0044(18)
O36A 0.042(3) 0.033(2) 0.024(2) 0.0074(19) 0.008(2) 0.004(2)
O46A 0.028(2) 0.023(2) 0.029(2) 0.0032(17) 0.0124(19) 0.0052(18)
O56A 0.034(2) 0.028(2) 0.029(2) 0.0050(17) 0.019(2) 0.0104(19)
O66A 0.049(3) 0.033(2) 0.037(3) 0.002(2) 0.027(2) 0.013(2)
O27A 0.025(2) 0.029(2) 0.046(3) 0.012(2) 0.003(2) 0.0007(19)
O37A 0.030(2) 0.038(3) 0.039(3) 0.016(2) 0.014(2) 0.005(2)
O47A 0.022(2) 0.028(2) 0.033(2) 0.0022(18) 0.0110(19) 0.0075(18)
O57A 0.035(3) 0.040(3) 0.034(3) -0.010(2) 0.018(2) -0.005(2)
C67 0.033(5) 0.029(5) 0.028(4) 0.005(3) 0.008(4) 0.008(4)
O67A 0.039(4) 0.032(3) 0.044(4) -0.003(3) 0.004(3) 0.006(3)
O67' 0.039(4) 0.032(3) 0.044(4) -0.003(3) 0.004(3) 0.006(3)
O22B 0.023(2) 0.034(2) 0.033(2) -0.0010(19) 0.0119(19) 0.0057(19)
O32B 0.027(2) 0.041(3) 0.027(2) 0.0042(19) 0.0121(19) 0.004(2)
O42B 0.023(2) 0.020(2) 0.030(2) 0.0059(17) 0.0109(18) 0.0059(17)
O52B 0.026(2) 0.032(2) 0.034(2) 0.0117(19) 0.017(2) 0.0075(19)
O62B 0.035(3) 0.043(3) 0.039(3) 0.018(2) 0.016(2) 0.016(2)
O23B 0.024(2) 0.030(2) 0.027(2) -0.0024(18) 0.0107(18) -0.0006(18)
O33B 0.031(2) 0.028(2) 0.023(2) 0.0043(17) 0.0116(18) 0.0044(18)
O43B 0.024(2) 0.024(2) 0.033(2) 0.0066(17) 0.0123(19) 0.0082(17)
O53B 0.027(2) 0.025(2) 0.028(2) 0.0068(17) 0.0074(18) 0.0056(18)
O63B 0.028(3) 0.044(3) 0.032(2) 0.006(2) 0.004(2) 0.002(2)
O24B 0.038(3) 0.027(2) 0.034(2) 0.0065(19) 0.018(2) 0.013(2)
O34B 0.045(3) 0.034(2) 0.035(2) 0.0140(19) 0.021(2) 0.023(2)
O44B 0.035(3) 0.031(2) 0.030(2) 0.0068(18) 0.014(2) 0.017(2)
O54B 0.037(3) 0.031(2) 0.026(2) 0.0021(18) 0.007(2) 0.017(2)
O64B 0.099(6) 0.052(4) 0.045(4) -0.011(3) -0.006(4) 0.037(4)
O25B 0.045(3) 0.048(3) 0.035(2) 0.013(2) 0.023(2) 0.027(2)
O35B 0.041(3) 0.050(3) 0.028(2) 0.014(2) 0.018(2) 0.023(2)
O45B 0.037(3) 0.026(2) 0.031(2) 0.0039(18) 0.015(2) 0.006(2)
O55B 0.034(3) 0.033(2) 0.026(2) 0.0032(18) 0.0120(19) 0.012(2)
O65B 0.069(4) 0.033(3) 0.041(3) 0.008(2) 0.037(3) 0.020(3)
O26B 0.034(3) 0.035(2) 0.036(2) 0.012(2) 0.017(2) 0.007(2)
O36B 0.031(3) 0.040(3) 0.032(2) 0.010(2) 0.009(2) 0.003(2)
O46B 0.027(2) 0.031(2) 0.033(2) 0.0074(19) 0.015(2) 0.0039(19)
O56B 0.051(3) 0.043(3) 0.031(2) -0.004(2) 0.023(2) -0.010(2)
O66B 0.154(10) 0.107(7) 0.089(6) 0.019(5) 0.099(7) 0.012(7)
O27B 0.037(3) 0.038(2) 0.029(2) 0.0106(19) 0.014(2) 0.014(2)
O37B 0.034(3) 0.028(2) 0.029(2) 0.0046(18) 0.010(2) 0.0079(19)
O47B 0.030(2) 0.034(2) 0.040(2) 0.012(2) 0.022(2) 0.014(2)
O57B 0.034(3) 0.032(2) 0.032(2) 0.0065(19) 0.017(2) 0.007(2)
O67B 0.060(4) 0.054(3) 0.050(3) 0.022(3) 0.036(3) 0.014(3)
O21B 0.025(2) 0.037(3) 0.050(3) 0.011(2) 0.015(2) 0.014(2)
O31B 0.031(3) 0.040(3) 0.040(3) 0.006(2) 0.016(2) 0.018(2)
O41B 0.024(2) 0.024(2) 0.039(2) 0.0079(18) 0.0163(19) 0.0098(18)
O51B 0.041(3) 0.054(3) 0.045(3) 0.025(2) 0.027(2) 0.026(2)
O61B 0.077(5) 0.085(5) 0.071(5) 0.051(4) 0.031(4) 0.035(4)
C65A 0.12(3) 0.086(19) 0.040(7) 0.031(12) 0.044(15) 0.078(18)
O65A 0.126(10) 0.154(12) 0.062(6) 0.048(7) 0.069(7) 0.096(9)
C65' 0.12(3) 0.086(19) 0.040(7) 0.031(12) 0.044(15) 0.078(18)
O65' 0.126(10) 0.154(12) 0.062(6) 0.048(7) 0.069(7) 0.096(9)
O1W 0.051(3) 0.040(3) 0.050(3) 0.013(2) 0.018(3) 0.022(3)
O2W 0.073(4) 0.039(3) 0.053(3) 0.006(2) 0.042(3) 0.019(3)
O3W 0.057(4) 0.058(4) 0.056(3) 0.013(3) 0.033(3) 0.006(3)
O4W 0.052(4) 0.041(3) 0.097(6) 0.017(3) 0.010(4) 0.013(3)
O5W 0.105(6) 0.057(4) 0.056(4) 0.018(3) 0.029(4) 0.033(4)
O6W 0.061(4) 0.055(4) 0.057(4) 0.011(3) 0.030(3) 0.014(3)
O7W 0.047(4) 0.055(4) 0.137(8) 0.003(4) 0.047(5) 0.006(3)
O8W 0.067(5) 0.058(4) 0.111(6) 0.016(4) 0.050(5) 0.009(4)
O9W 0.066(4) 0.066(4) 0.066(4) 0.028(3) 0.023(4) 0.021(3)
O10W 0.057(4) 0.070(4) 0.082(5) 0.028(4) 0.035(4) 0.009(3)
O11W 0.067(5) 0.103(6) 0.060(4) -0.007(4) 0.035(4) 0.003(4)
O12W 0.091(6) 0.093(6) 0.144(8) 0.065(6) 0.089(7) 0.051(5)
O13W 0.132(9) 0.140(9) 0.117(7) 0.087(7) 0.089(7) 0.092(8)
O14W 0.047(8) 0.121(14) 0.066(9) 0.050(8) 0.026(7) 0.035(8)
O14' 0.047(8) 0.121(14) 0.066(9) 0.050(8) 0.026(7) 0.035(8)
O15W 0.059(5) 0.153(10) 0.079(6) 0.001(6) 0.029(4) 0.040(6)
O16W 0.098(7) 0.103(7) 0.104(7) 0.033(6) 0.062(6) 0.007(6)
O17W 0.050(5) 0.061(5) 0.058(6) 0.027(5) 0.004(4) 0.007(4)
O17' 0.050(5) 0.061(5) 0.058(6) 0.027(5) 0.004(4) 0.007(4)
O18W 0.042(5) 0.043(5) 0.061(6) 0.000(3) 0.035(5) 0.006(4)
O18' 0.042(5) 0.043(5) 0.061(6) 0.000(3) 0.035(5) 0.006(4)
O19W 0.180(13) 0.098(8) 0.184(13) 0.048(8) 0.140(12) 0.065(8)
O20W 0.048(7) 0.064(8) 0.044(6) 0.005(6) 0.008(5) 0.022(6)
O21W 0.099(8) 0.143(11) 0.151(12) 0.028(9) 0.030(8) 0.072(8)
O22W 0.106(10) 0.068(8) 0.118(12) 0.031(7) 0.058(8) 0.040(7)
O22' 0.106(10) 0.068(8) 0.118(12) 0.031(7) 0.058(8) 0.040(7)
O23W 0.077(6) 0.065(5) 0.154(9) 0.042(5) 0.070(6) 0.022(4)
O24W 0.123(11) 0.084(9) 0.090(8) 0.016(7) 0.067(8) -0.005(7)
O24' 0.123(11) 0.084(9) 0.090(8) 0.016(7) 0.067(8) -0.005(7)

loop_
_atom_type_symbol
_atom_type_description
_atom_type_scat_dispersion_real
_atom_type_scat_dispersion_imag
_atom_type_scat_source
C C 0.0181 0.0091 'International Tables Vol C Tables 4.2.6.8 and 6.1.1.4'
H H 0.0000 0.0000 'International Tables Vol C Tables 4.2.6.8 and 6.1.1.4'
O O 0.0492 0.0322 'International Tables Vol C Tables 4.2.6.8 and 6.1.1.4'

loop_
_geom_angle_atom_site_label_1
_geom_angle_atom_site_label_2
_geom_angle_atom_site_label_3
_geom_angle
O1G C1G O2G 116.7(14)
O1G C1G C2G 125.9(14)
O2G C1G C2G 117.4(13)
C3G C2G C1G 119.3(14)
C3G C2G H2G 120.3
C1G C2G H2G 120.3
C2G C3G C4G 122.0(16)
C2G C3G H3G 119.0
C4G C3G H3G 119.0
C12G C4G C3G 119.1(13)
C12G C4G C5G 117.8(12)
C3G C4G C5G 123.1(13)
C6G C5G C4G 122.5(13)
C6G C5G H5G 118.7
C4G C5G H5G 118.7
C5G C6G C10G 116.0(13)
C5G C6G C7G 122.9(12)
C10G C6G C7G 121.1(13)
C8G C7G C6G 110.8(12)
C8G C7G H7G1 109.5
C6G C7G H7G1 109.5
C8G C7G H7G2 109.5
C6G C7G H7G2 109.5
H7G1 C7G H7G2 108.1
O4G C8G C7G 110.4(12)
O4G C8G C9G 112.4(13)
C7G C8G C9G 113.2(14)
O4G C8G H8G 106.8
C7G C8G H8G 106.8
C9G C8G H8G 106.8
O3G C9G C14G 107.6(14)
O3G C9G C13G 104.1(13)
C14G C9G C13G 113.0(14)
O3G C9G C8G 106.4(13)
C14G C9G C8G 113.3(14)
C13G C9G C8G 111.6(14)
O3G C10G C11G 117(2)
O3G C10G C6G 122.1(13)
C11G C10G C6G 121(2)
C12G C11G C10G 120(2)
C12G C11G H11G 120.2
C10G C11G H11G 120.2
C4G C12G C11G 122.7(16)
C4G C12G O2G 121.0(12)
C11G C12G O2G 116.3(15)
C9G C13G H13A 109.5
C9G C13G H13B 109.5
H13A C13G H13B 109.5
C9G C13G H13C 109.5
H13A C13G H13C 109.5
H13B C13G H13C 109.5
C9G C14G H14A 109.5
C9G C14G H14B 109.5
H14A C14G H14B 109.5
C9G C14G H14C 109.5
H14A C14G H14C 109.5
H14B C14G H14C 109.5
C1G O2G C12G 121.1(11)
C10G O3G C9G 117.7(13)
O5G C15G O6G 117.9(18)
O5G C15G C16G 126.8(18)
O6G C15G C16G 115.4(16)
C17G C16G C15G 121(2)
C17G C16G H16G 119.7
C15G C16G H16G 119.7
C16G C17G C18G 123(2)
C16G C17G H17G 118.5
C18G C17G H17G 118.5
C26G C18G C17G 118.3(17)
C26G C18G C19G 117.9(15)
C17G C18G C19G 123.7(19)
C20G C19G C18G 120.8(17)
C20G C19G H19G 119.6
C18G C19G H19G 119.6
C24G C20G C19G 118.1(16)
C24G C20G C21G 120(2)
C19G C20G C21G 122(2)
C22G C21G C20G 113(3)
C22G C21G H21A 108.9
C20G C21G H21A 108.9
C22G C21G H21B 108.9
C20G C21G H21B 108.9
H21A C21G H21B 107.7
O8G C22G C23G 101.1(16)
O8G C22G C21G 115(2)
C23G C22G C21G 113(2)
O8G C22G H22G 109.3
C23G C22G H22G 109.3
C21G C22G H22G 109.3
C22G C23G C28G 120(3)
C22G C23G O7G 113.1(17)
C28G C23G O7G 103(2)
C22G C23G C27G 110(2)
C28G C23G C27G 105(2)
O7G C23G C27G 104(2)
C20G C24G O7G 124.1(16)
C20G C24G C25G 120.6(19)
O7G C24G C25G 115.2(18)
C26G C25G C24G 121(2)
C26G C25G H25G 119.6
C24G C25G H25G 119.6
C25G C26G C18G 121.8(17)
C25G C26G O6G 117.8(16)
C18G C26G O6G 120.4(13)
C23G C28G H28A 109.5
C23G C28G H28B 109.5
H28A C28G H28B 109.5
C23G C28G H28C 109.5
H28A C28G H28C 109.5
H28B C28G H28C 109.5
C23G C27G H27A 109.5
C23G C27G H27B 109.5
H27A C27G H27B 109.5
C23G C27G H27C 109.5
H27A C27G H27C 109.5
H27B C27G H27C 109.5
C15G O6G C26G 122.2(13)
C24G O7G C23G 114.9(16)
C22G O8G H8G1 109.5
O1G' C1G' O2G' 120(2)
O1G' C1G' C2G' 124(2)
O2G' C1G' C2G' 115.9(19)
C3G' C2G' C1G' 120(2)
C3G' C2G' H2G' 119.9
C1G' C2G' H2G' 119.9
C2G' C3G' C4G' 121(2)
C2G' C3G' H3G' 119.4
C4G' C3G' H3G' 119.4
C12' C4G' C5G' 118.8(16)
C12' C4G' C3G' 117.7(17)
C5G' C4G' C3G' 123.5(18)
C6G' C5G' C4G' 122.0(18)
C6G' C5G' H5G' 119.0
C4G' C5G' H5G' 119.0
C5G' C6G' C10' 116.4(17)
C5G' C6G' C7G' 124.2(18)
C10' C6G' C7G' 119.4(17)
C8G' C7G' C6G' 109.7(18)
C8G' C7G' H7G3 109.7
C6G' C7G' H7G3 109.7
C8G' C7G' H7G4 109.7
C6G' C7G' H7G4 109.7
H7G3 C7G' H7G4 108.2
O4G' C8G' C7G' 111(2)
O4G' C8G' C9G' 114.1(19)
C7G' C8G' C9G' 118(2)
O4G' C8G' H8G' 104.1
C7G' C8G' H8G' 104.1
C9G' C8G' H8G' 104.1
O3G' C9G' C14' 104.5(19)
O3G' C9G' C13' 105.9(18)
C14' C9G' C13' 111(2)
O3G' C9G' C8G' 109.2(18)
C14' C9G' C8G' 109.9(19)
C13' C9G' C8G' 116(2)
O3G' C10' C11' 113(2)
O3G' C10' C6G' 125(2)
C11' C10' C6G' 122(2)
C12' C11' C10' 119(2)
C12' C11' H11' 120.4
C10' C11' H11' 120.4
C11' C12' O2G' 116.7(19)
C11' C12' C4G' 121.6(19)
O2G' C12' C4G' 121.1(17)
C9G' C13' H13D 109.5
C9G' C13' H13E 109.5
H13D C13' H13E 109.5
C9G' C13' H13F 109.5
H13D C13' H13F 109.5
H13E C13' H13F 109.5
C9G' C14' H14D 109.5
C9G' C14' H14E 109.5
H14D C14' H14E 109.5
C9G' C14' H14F 109.5
H14D C14' H14F 109.5
H14E C14' H14F 109.5
C1G' O2G' C12' 123.4(17)
C10' O3G' C9G' 118.7(17)
C8G' O4G' H4G' 109.5
O5G' C15' O6G' 120(3)
O5G' C15' C16' 134(3)
O6G' C15' C16' 107(2)
C17' C16' C15' 122(3)
C17' C16' H16' 118.8
C15' C16' H16' 118.8
C16' C17' C18' 121(3)
C16' C17' H17' 119.5
C18' C17' H17' 119.5
C26' C18' C19' 116.3(19)
C26' C18' C17' 121(2)
C19' C18' C17' 122(2)
C20' C19' C18' 120(2)
C20' C19' H19' 120.2
C18' C19' H19' 120.2
C19' C20' C24' 119(2)
C19' C20' C21' 122(3)
C24' C20' C21' 119(2)
C22' C21' C20' 111(3)
C22' C21' H21C 109.5
C20' C21' H21C 109.5
C22' C21' H21D 109.5
C20' C21' H21D 109.5
H21C C21' H21D 108.1
C23' C22' C21' 115(3)
C23' C22' O8G' 118(2)
C21' C22' O8G' 106(3)
C23' C22' H22' 105.5
C21' C22' H22' 105.5
O8G' C22' H22' 105.5
C22' C23' O7G' 113(2)
C22' C23' C27' 123(3)
O7G' C23' C27' 96(3)
C22' C23' C28' 114(3)
O7G' C23' C28' 103(3)
C27' C23' C28' 105(3)
C20' C24' O7G' 124(3)
C20' C24' C25' 121(2)
O7G' C24' C25' 109(3)
C26' C25' C24' 119(2)
C26' C25' H25' 120.6
C24' C25' H25' 120.6
C25' C26' O6G' 124(2)
C25' C26' C18' 123(2)
O6G' C26' C18' 111(2)
C23' C27' H27D 109.5
C23' C27' H27E 109.5
H27D C27' H27E 109.5
C23' C27' H27F 109.5
H27D C27' H27F 109.5
H27E C27' H27F 109.5
C23' C28' H28D 109.5
C23' C28' H28E 109.5
H28D C28' H28E 109.5
C23' C28' H28F 109.5
H28D C28' H28F 109.5
H28E C28' H28F 109.5
C26' O6G' C15' 136(2)
C24' O7G' C23' 113(3)
C22' O8G' H8G2 109.5
O51A C11A O47A 111.0(6)
O51A C11A C21A 109.4(5)
O47A C11A C21A 109.2(5)
O51A C11A H1 109.1
O47A C11A H1 109.1
C21A C11A H1 109.1
O21A C21A C11A 112.2(6)
O21A C21A C31A 111.9(5)
C11A C21A C31A 109.3(6)
O21A C21A H2 107.7
C11A C21A H2 107.7
C31A C21A H2 107.7
O31A C31A C41A 107.7(6)
O31A C31A C21A 111.3(6)
C41A C31A C21A 109.9(6)
O31A C31A H3 109.3
C41A C31A H3 109.3
C21A C31A H3 109.3
O41A C41A C31A 107.7(5)
O41A C41A C51A 107.3(6)
C31A C41A C51A 109.4(6)
O41A C41A H4 110.8
C31A C41A H4 110.8
C51A C41A H4 110.8
O51A C51A C61A 105.6(5)
O51A C51A C41A 110.4(6)
C61A C51A C41A 111.4(6)
O51A C51A H5 109.8
C61A C51A H5 109.8
C41A C51A H5 109.8
O61A C61A C51A 108.3(7)
O61A C61A H6A 110.0
C51A C61A H6A 110.0
O61A C61A H6B 110.0
C51A C61A H6B 110.0
H6A C61A H6B 108.4
O52A C12A O41A 112.3(6)
O52A C12A C22A 109.4(6)
O41A C12A C22A 106.2(5)
O52A C12A H7 109.6
O41A C12A H7 109.6
C22A C12A H7 109.6
O22A C22A C12A 110.4(6)
O22A C22A C32A 113.3(6)
C12A C22A C32A 108.7(6)
O22A C22A H8 108.1
C12A C22A H8 108.1
C32A C22A H8 108.1
O32A C32A C42A 109.0(5)
O32A C32A C22A 110.0(6)
C42A C32A C22A 109.5(6)
O32A C32A H9 109.4
C42A C32A H9 109.4
C22A C32A H9 109.4
O42A C42A C32A 107.7(5)
O42A C42A C52A 109.9(5)
C32A C42A C52A 111.6(6)
O42A C42A H10 109.2
C32A C42A H10 109.2
C52A C42A H10 109.2
O52A C52A C62A 106.9(6)
O52A C52A C42A 111.2(6)
C62A C52A C42A 113.2(6)
O52A C52A H11 108.4
C62A C52A H11 108.4
C42A C52A H11 108.4
O62A C62A C52A 111.4(6)
O62A C62A H12A 109.4
C52A C62A H12A 109.4
O62A C62A H12B 109.4
C52A C62A H12B 109.4
H12A C62A H12B 108.0
O42A C13A O53A 111.4(6)
O42A C13A C23A 110.5(6)
O53A C13A C23A 109.0(6)
O42A C13A H13 108.6
O53A C13A H13 108.6
C23A C13A H13 108.6
O23A C23A C13A 108.1(6)
O23A C23A C33A 111.9(6)
C13A C23A C33A 111.5(6)
O23A C23A H14 108.4
C13A C23A H14 108.4
C33A C23A H14 108.4
O33A C33A C43A 108.0(5)
O33A C33A C23A 111.2(6)
C43A C33A C23A 107.8(5)
O33A C33A H15 109.9
C43A C33A H15 109.9
C23A C33A H15 109.9
O43A C43A C33A 109.4(5)
O43A C43A C53A 110.1(5)
C33A C43A C53A 108.6(6)
O43A C43A H16 109.6
C33A C43A H16 109.6
C53A C43A H16 109.6
O53A C53A C63A 107.4(6)
O53A C53A C43A 109.7(6)
C63A C53A C43A 111.6(6)
O53A C53A H17 109.4
C63A C53A H17 109.4
C43A C53A H17 109.4
O63A C63A C53A 110.4(7)
O63A C63A H18A 109.6
C53A C63A H18A 109.6
O63A C63A H18B 109.6
C53A C63A H18B 109.6
H18A C63A H18B 108.1
O54A C14A O43A 111.4(5)
O54A C14A C24A 109.2(6)
O43A C14A C24A 109.1(5)
O54A C14A H19 109.0
O43A C14A H19 109.0
C24A C14A H19 109.0
O24A C24A C34A 111.9(5)
O24A C24A C14A 109.6(6)
C34A C24A C14A 110.2(5)
O24A C24A H20 108.3
C34A C24A H20 108.3
C14A C24A H20 108.3
O34A C34A C44A 107.1(6)
O34A C34A C24A 111.7(5)
C44A C34A C24A 109.2(6)
O34A C34A H21 109.6
C44A C34A H21 109.6
C24A C34A H21 109.6
O44A C44A C34A 106.5(5)
O44A C44A C54A 109.3(5)
C34A C44A C54A 111.5(6)
O44A C44A H22 109.8
C34A C44A H22 109.8
C54A C44A H22 109.8
O54A C54A C64A 106.1(6)
O54A C54A C44A 111.1(5)
C64A C54A C44A 112.3(6)
O54A C54A H23 109.0
C64A C54A H23 109.0
C44A C54A H23 109.0
O64A C64A C54A 112.2(6)
O64A C64A H24A 109.2
C54A C64A H24A 109.2
O64A C64A H24B 109.2
C54A C64A H24B 109.2
H24A C64A H24B 107.9
O55A C15A O44A 110.5(6)
O55A C15A C25A 110.6(5)
O44A C15A C25A 108.1(5)
O55A C15A H25 109.2
O44A C15A H25 109.2
C25A C15A H25 109.2
O25A C25A C35A 111.1(5)
O25A C25A C15A 112.4(5)
C35A C25A C15A 109.8(6)
O25A C25A H26 107.8
C35A C25A H26 107.8
C15A C25A H26 107.8
O35A C35A C45A 108.7(5)
O35A C35A C25A 110.5(6)
C45A C35A C25A 109.4(5)
O35A C35A H27 109.4
C45A C35A H27 109.4
C25A C35A H27 109.4
O45A C45A C35A 108.2(5)
O45A C45A C55A 107.9(6)
C35A C45A C55A 110.4(5)
O45A C45A H28 110.1
C35A C45A H28 110.1
C55A C45A H28 110.1
O55A C55A C65A 108.2(12)
O55A C55A C45A 109.8(7)
C65A C55A C45A 112.3(14)
O55A C55A C65' 96(4)
C65A C55A C65' 19(5)
C45A C55A C65' 105(4)
O55A C55A H29 108.8
C65A C55A H29 108.8
C45A C55A H29 108.8
C65' C55A H29 127.6
O56A C16A O45A 109.8(5)
O56A C16A C26A 110.4(5)
O45A C16A C26A 108.2(5)
O56A C16A H31 109.5
O45A C16A H31 109.5
C26A C16A H31 109.5
O26A C26A C16A 111.7(5)
O26A C26A C36A 112.2(5)
C16A C26A C36A 109.0(5)
O26A C26A H32 107.9
C16A C26A H32 107.9
C36A C26A H32 107.9
O36A C36A C46A 108.1(5)
O36A C36A C26A 111.0(5)
C46A C36A C26A 108.8(5)
O36A C36A H33 109.6
C46A C36A H33 109.6
C26A C36A H33 109.6
O46A C46A C36A 108.8(5)
O46A C46A C56A 108.8(5)
C36A C46A C56A 111.0(5)
O46A C46A H34 109.4
C36A C46A H34 109.4
C56A C46A H34 109.4
O56A C56A C66A 106.7(5)
O56A C56A C46A 111.4(5)
C66A C56A C46A 111.8(5)
O56A C56A H35 109.0
C66A C56A H35 109.0
C46A C56A H35 109.0
O66A C66A C56A 112.7(6)
O66A C66A H36A 109.1
C56A C66A H36A 109.1
O66A C66A H36B 109.1
C56A C66A H36B 109.1
H36A C66A H36B 107.8
O57A C17A O46A 110.7(6)
O57A C17A C27A 109.1(6)
O46A C17A C27A 109.7(5)
O57A C17A H37 109.1
O46A C17A H37 109.1
C27A C17A H37 109.1
O27A C27A C17A 110.3(5)
O27A C27A C37A 113.0(6)
C17A C27A C37A 110.5(6)
O27A C27A H38 107.6
C17A C27A H38 107.6
C37A C27A H38 107.6
O37A C37A C47A 108.0(5)
O37A C37A C27A 110.9(5)
C47A C37A C27A 108.8(5)
O37A C37A H39 109.7
C47A C37A H39 109.7
C27A C37A H39 109.7
O47A C47A C37A 109.3(5)
O47A C47A C57A 110.0(6)
C37A C47A C57A 108.3(5)
O47A C47A H40 109.7
C37A C47A H40 109.7
C57A C47A H40 109.7
O57A C57A C67 103.6(7)
O57A C57A C47A 111.7(7)
C67 C57A C47A 110.0(6)
O57A C57A C67' 121.7(12)
C67 C57A C67' 30.4(12)
C47A C57A C67' 116.9(10)
O57A C57A H41 110.5
C67 C57A H41 110.5
C47A C57A H41 110.5
C67' C57A H41 80.8
O52B C12B O41B 110.8(5)
O52B C12B C22B 110.2(5)
O41B C12B C22B 108.3(5)
O52B C12B H43 109.2
O41B C12B H43 109.2
C22B C12B H43 109.2
O22B C22B C12B 110.1(5)
O22B C22B C32B 112.0(5)
C12B C22B C32B 110.0(5)
O22B C22B H44 108.2
C12B C22B H44 108.2
C32B C22B H44 108.2
O32B C32B C42B 112.1(5)
O32B C32B C22B 108.7(5)
C42B C32B C22B 109.1(5)
O32B C32B H45 109.0
C42B C32B H45 109.0
C22B C32B H45 109.0
O42B C42B C52B 109.2(5)
O42B C42B C32B 107.9(5)
C52B C42B C32B 110.4(5)
O42B C42B H46 109.7
C52B C42B H46 109.7
C32B C42B H46 109.7
O52B C52B C62B 108.2(5)
O52B C52B C42B 110.8(5)
C62B C52B C42B 112.4(6)
O52B C52B H47 108.4
C62B C52B H47 108.4
C42B C52B H47 108.4
O62B C62B C52B 112.1(5)
O62B C62B H62A 109.2
C52B C62B H62A 109.2
O62B C62B H62B 109.2
C52B C62B H62B 109.2
H62A C62B H62B 107.9
O53B C13B O42B 112.1(5)
O53B C13B C23B 109.2(5)
O42B C13B C23B 108.4(5)
O53B C13B H49 109.0
O42B C13B H49 109.0
C23B C13B H49 109.0
O23B C23B C13B 108.2(5)
O23B C23B C33B 111.3(5)
C13B C23B C33B 109.7(5)
O23B C23B H50 109.2
C13B C23B H50 109.2
C33B C23B H50 109.2
O33B C33B C43B 110.5(5)
O33B C33B C23B 108.5(5)
C43B C33B C23B 108.6(5)
O33B C33B H51 109.8
C43B C33B H51 109.8
C23B C33B H51 109.8
O43B C43B C33B 107.2(5)
O43B C43B C53B 108.9(5)
C33B C43B C53B 109.4(5)
O43B C43B H52 110.4
C33B C43B H52 110.4
C53B C43B H52 110.4
O53B C53B C63B 105.2(5)
O53B C53B C43B 111.6(5)
C63B C53B C43B 111.9(5)
O53B C53B H53 109.3
C63B C53B H53 109.3
C43B C53B H53 109.3
O63B C63B C53B 112.9(5)
O63B C63B H54A 109.0
C53B C63B H54A 109.0
O63B C63B H54B 109.0
C53B C63B H54B 109.0
H54A C63B H54B 107.8
O54B C14B O43B 110.3(5)
O54B C14B C24B 109.5(5)
O43B C14B C24B 108.8(5)
O54B C14B H55 109.4
O43B C14B H55 109.4
C24B C14B H55 109.4
O24B C24B C34B 111.6(6)
O24B C24B C14B 108.3(5)
C34B C24B C14B 110.6(5)
O24B C24B H56 108.8
C34B C24B H56 108.8
C14B C24B H56 108.8
O34B C34B C24B 109.0(5)
O34B C34B C44B 110.2(5)
C24B C34B C44B 108.4(5)
O34B C34B H57 109.7
C24B C34B H57 109.7
C44B C34B H57 109.7
O44B C44B C34B 108.7(5)
O44B C44B C54B 108.0(6)
C34B C44B C54B 110.7(6)
O44B C44B H58 109.8
C34B C44B H58 109.8
C54B C44B H58 109.8
O54B C54B C44B 111.6(6)
O54B C54B C64B 104.7(6)
C44B C54B C64B 110.6(7)
O54B C54B H59 109.9
C44B C54B H59 109.9
C64B C54B H59 109.9
O64B C64B C54B 108.3(8)
O64B C64B H60A 110.0
C54B C64B H60A 110.0
O64B C64B H60B 110.0
C54B C64B H60B 110.0
H60A C64B H60B 108.4
O55B C15B O44B 111.8(6)
O55B C15B C25B 110.1(5)
O44B C15B C25B 107.5(5)
O55B C15B H61 109.1
O44B C15B H61 109.1
C25B C15B H61 109.1
O25B C25B C15B 110.5(6)
O25B C25B C35B 110.2(5)
C15B C25B C35B 109.0(6)
O25B C25B H62 109.0
C15B C25B H62 109.0
C35B C25B H62 109.0
O35B C35B C45B 110.8(6)
O35B C35B C25B 108.6(6)
C45B C35B C25B 108.6(6)
O35B C35B H63 109.6
C45B C35B H63 109.6
C25B C35B H63 109.6
O45B C45B C35B 106.9(5)
O45B C45B C55B 109.7(5)
C35B C45B C55B 111.0(6)
O45B C45B H64 109.7
C35B C45B H64 109.7
C55B C45B H64 109.7
O55B C55B C65B 105.7(5)
O55B C55B C45B 111.3(5)
C65B C55B C45B 112.8(6)
O55B C55B H65 109.0
C65B C55B H65 109.0
C45B C55B H65 109.0
O65B C65B C55B 109.5(6)
O65B C65B H66A 109.8
C55B C65B H66A 109.8
O65B C65B H66B 109.8
C55B C65B H66B 109.8
H66A C65B H66B 108.2
O56B C16B O45B 110.6(7)
O56B C16B C26B 109.5(6)
O45B C16B C26B 108.4(5)
O56B C16B H67 109.4
O45B C16B H67 109.4
C26B C16B H67 109.4
O26B C26B C16B 107.5(6)
O26B C26B C36B 111.9(5)
C16B C26B C36B 110.5(6)
O26B C26B H68 108.9
C16B C26B H68 108.9
C36B C26B H68 108.9
O36B C36B C46B 109.3(6)
O36B C36B C26B 109.2(6)
C46B C36B C26B 108.6(5)
O36B C36B H69 109.9
C46B C36B H69 109.9
C26B C36B H69 109.9
O46B C46B C36B 108.6(5)
O46B C46B C56B 110.9(6)
C36B C46B C56B 109.9(6)
O46B C46B H70 109.1
C36B C46B H70 109.1
C56B C46B H70 109.1
O56B C56B C66B 106.7(7)
O56B C56B C46B 110.1(7)
C66B C56B C46B 110.6(7)
O56B C56B H71 109.8
C66B C56B H71 109.8
C46B C56B H71 109.8
O66B C66B C56B 112.9(9)
O66B C66B H72A 109.0
C56B C66B H72A 109.0
O66B C66B H72B 109.0
C56B C66B H72B 109.0
H72A C66B H72B 107.8
O57B C17B O46B 111.6(5)
O57B C17B C27B 109.2(5)
O46B C17B C27B 109.0(5)
O57B C17B H73 109.0
O46B C17B H73 109.0
C27B C17B H73 109.0
O27B C27B C37B 110.8(5)
O27B C27B C17B 108.8(5)
C37B C27B C17B 109.8(6)
O27B C27B H74 109.1
C37B C27B H74 109.1
C17B C27B H74 109.1
O37B C37B C27B 110.6(5)
O37B C37B C47B 106.6(5)
C27B C37B C47B 109.3(5)
O37B C37B H75 110.1
C27B C37B H75 110.1
C47B C37B H75 110.1
O47B C47B C37B 107.7(5)
O47B C47B C57B 109.0(5)
C37B C47B C57B 110.6(5)
O47B C47B H76 109.9
C37B C47B H76 109.9
C57B C47B H76 109.9
O57B C57B C67B 106.9(6)
O57B C57B C47B 111.0(5)
C67B C57B C47B 112.5(6)
O57B C57B H77 108.8
C67B C57B H77 108.8
C47B C57B H77 108.8
O67B C67B C57B 111.8(6)
O67B C67B H78A 109.3
C57B C67B H78A 109.3
O67B C67B H78B 109.3
C57B C67B H78B 109.3
H78A C67B H78B 107.9
O51B C11B O47B 111.2(6)
O51B C11B C21B 110.3(6)
O47B C11B C21B 108.5(5)
O51B C11B H79 108.9
O47B C11B H79 108.9
C21B C11B H79 108.9
O21B C21B C11B 110.6(6)
O21B C21B C31B 112.3(6)
C11B C21B C31B 109.0(6)
O21B C21B H80 108.2
C11B C21B H80 108.2
C31B C21B H80 108.2
O31B C31B C41B 112.3(5)
O31B C31B C21B 107.2(6)
C41B C31B C21B 108.9(6)
O31B C31B H81 109.5
C41B C31B H81 109.5
C21B C31B H81 109.5
O41B C41B C31B 108.5(5)
O41B C41B C51B 107.6(6)
C31B C41B C51B 111.1(6)
O41B C41B H82 109.9
C31B C41B H82 109.9
C51B C41B H82 109.9
O51B C51B C41B 109.7(6)
O51B C51B C61B 106.7(7)
C41B C51B C61B 111.3(6)
O51B C51B H83 109.7
C41B C51B H83 109.7
C61B C51B H83 109.7
O61B C61B C51B 109.1(8)
O61B C61B H84A 109.9
C51B C61B H84A 109.9
O61B C61B H84B 109.9
C51B C61B H84B 109.9
H84A C61B H84B 108.3
C21A O21A H501 109.5
C31A O31A H502 109.5
C12A O41A C41A 119.4(5)
C11A O51A C51A 114.4(5)
C61A O61A H503 98.0
C22A O22A H6 109.5
C32A O32A H504 109.5
C13A O42A C42A 118.4(5)
C12A O52A C52A 113.6(5)
C62A O62A H505 112.3
C23A O23A H506 109.5
C33A O33A H12 109.5
C14A O43A C43A 118.1(5)
C13A O53A C53A 114.4(5)
C63A O63A H507 109.5
C24A O24A H508 109.5
C34A O34A H509 109.5
C15A O44A C44A 118.8(5)
C14A O54A C54A 114.7(5)
C64A O64A H510 109.5
C25A O25A H511 109.5
C35A O35A H512 109.5
C16A O45A C45A 117.4(5)
C15A O55A C55A 113.8(5)
C26A O26A H513 109.5
C36A O36A H514 109.5
C17A O46A C46A 118.4(5)
C16A O56A C56A 115.0(5)
C66A O66A H30 109.5
C27A O27A H515 109.5
C37A O37A H516 109.5
C47A O47A C11A 118.5(5)
C17A O57A C57A 116.5(5)
O67A C67 C57A 112.7(8)
O67A C67 H67A 109.0
C57A C67 H67A 109.0
O67A C67 H67B 109.0
C57A C67 H67B 109.0
H67A C67 H67B 107.8
C67 O67A H67C 109.5
O67' C67' C57A 113(2)
O67' C67' H67D 109.0
C57A C67' H67D 109.0
O67' C67' H67E 109.0
C57A C67' H67E 109.0
H67D C67' H67E 107.8
C67' O67' H67' 109.5
C22B O22B H36 109.5
C32B O32B H37A 109.5
C13B O42B C42B 118.6(5)
C12B O52B C52B 115.4(5)
C62B O62B H40A 109.5
C23B O23B H41A 109.5
C33B O33B H42 109.5
C43B O43B C14B 117.9(5)
C13B O53B C53B 114.9(5)
C63B O63B H517 109.5
C24B O24B H550 109.5
C34B O34B H518 109.5
C15B O44B C44B 117.5(5)
C14B O54B C54B 115.1(5)
C64B O64B H519 109.5
C25B O25B H520 109.5
C35B O35B H521 109.5
C16B O45B C45B 118.7(5)
C15B O55B C55B 114.5(5)
C65B O65B H522 109.5
C26B O26B H523 109.5
C36B O36B H524 109.5
C17B O46B C46B 118.5(5)
C16B O56B C56B 115.0(5)
C66B O66B H60 109.5
C27B O27B H525 109.5
C37B O37B H526 109.5
C47B O47B C11B 118.4(5)
C17B O57B C57B 114.3(5)
C67B O67B H527 109.5
C21B O21B H66 109.5
C31B O31B H528 109.5
C12B O41B C41B 117.5(5)
C11B O51B C51B 115.5(5)
C61B O61B H529 106.5
O65A C65A C55A 109(2)
O65A C65A H65A 109.9
C55A C65A H65A 109.9
O65A C65A H65B 109.9
C55A C65A H65B 109.9
H65A C65A H65B 108.3
O65' C65' C55A 111(8)
O65' C65' H65D 109.4
C55A C65' H65D 109.4
O65' C65' H65E 109.5
C55A C65' H65E 109.5
H65D C65' H65E 108.0
C65' O65' H65' 109.5
H2W1 O1W H1W1 109.3
H2W2 O2W H1W2 104.1
H1W3 O3W H2W3 110.1
H1W4 O4W H2W4 109.7
H1W5 O5W H2W5 99.3
H1W6 O6W H2W6 107.8
H1W7 O7W H2W7 110.2
H1W8 O8W H2W8 105.6
H1W9 O9W H2W9 108.5
H110 O10W H210 104.2
H111 O11W H211 106.6
H112 O12W H212 110.6
H113 O13W H213 110.0
H115 O15W H215 102.4
H116 O16W H216 112.6
H119 O19W H219 102.5
H220 O20W H120 87.9
H121 O21W H221 107.9
H223 O23W H123 108.2

loop_
_geom_bond_atom_site_label_1
_geom_bond_atom_site_label_2
_geom_bond_distance
C1G O1G 1.222(19)
C1G O2G 1.349(19)
C1G C2G 1.47(2)
C2G C3G 1.30(2)
C2G H2G 0.9500
C3G C4G 1.41(2)
C3G H3G 0.9500
C4G C12G 1.334(19)
C4G C5G 1.410(18)
C5G C6G 1.372(18)
C5G H5G 0.9500
C6G C10G 1.39(3)
C6G C7G 1.485(18)
C7G C8G 1.45(2)
C7G H7G1 0.9900
C7G H7G2 0.9900
C8G O4G 1.416(19)
C8G C9G 1.53(2)
C8G H8G 1.0000
C9G O3G 1.459(18)
C9G C14G 1.48(2)
C9G C13G 1.51(2)
C10G O3G 1.35(3)
C10G C11G 1.384(19)
C11G C12G 1.34(3)
C11G H11G 0.9500
C12G O2G 1.387(17)
C13G H13A 0.9800
C13G H13B 0.9800
C13G H13C 0.9800
C14G H14A 0.9800
C14G H14B 0.9800
C14G H14C 0.9800
O4G H4G 0.8400
C15G O5G 1.19(2)
C15G O6G 1.37(2)
C15G C16G 1.50(3)
C16G C17G 1.26(3)
C16G H16G 0.9500
C17G C18G 1.41(2)
C17G H17G 0.9500
C18G C26G 1.36(2)
C18G C19G 1.42(2)
C19G C20G 1.36(2)
C19G H19G 0.9500
C20G C24G 1.36(3)
C20G C21G 1.53(3)
C21G C22G 1.47(5)
C21G H21A 0.9900
C21G H21B 0.9900
C22G O8G 1.44(3)
C22G C23G 1.45(4)
C22G H22G 1.0000
C23G C28G 1.46(3)
C23G O7G 1.51(3)
C23G C27G 1.59(3)
C24G O7G 1.36(3)
C24G C25G 1.40(2)
C25G C26G 1.29(3)
C25G H25G 0.9500
C26G O6G 1.38(2)
C28G H28A 0.9800
C28G H28B 0.9800
C28G H28C 0.9800
C27G H27A 0.9800
C27G H27B 0.9800
C27G H27C 0.9800
O8G H8G1 0.8400
C1G' O1G' 1.19(3)
C1G' O2G' 1.33(3)
C1G' C2G' 1.49(3)
C2G' C3G' 1.30(3)
C2G' H2G' 0.9500
C3G' C4G' 1.43(2)
C3G' H3G' 0.9500
C4G' C12' 1.36(2)
C4G' C5G' 1.39(2)
C5G' C6G' 1.36(2)
C5G' H5G' 0.9500
C6G' C10' 1.40(3)
C6G' C7G' 1.49(2)
C7G' C8G' 1.44(3)
C7G' H7G3 0.9900
C7G' H7G4 0.9900
C8G' O4G' 1.41(3)
C8G' C9G' 1.53(3)
C8G' H8G' 1.0000
C9G' O3G' 1.43(3)
C9G' C14' 1.48(3)
C9G' C13' 1.48(3)
C10' O3G' 1.35(3)
C10' C11' 1.38(2)
C11' C12' 1.33(3)
C11' H11' 0.9500
C12' O2G' 1.36(2)
C13' H13D 0.9800
C13' H13E 0.9800
C13' H13F 0.9800
C14' H14D 0.9800
C14' H14E 0.9800
C14' H14F 0.9800
O4G' H4G' 0.8400
C15' O5G' 1.14(3)
C15' O6G' 1.37(3)
C15' C16' 1.50(3)
C16' C17' 1.27(3)
C16' H16' 0.9500
C17' C18' 1.42(3)
C17' H17' 0.9500
C18' C26' 1.39(3)
C18' C19' 1.42(3)
C19' C20' 1.35(3)
C19' H19' 0.9500
C20' C24' 1.36(3)
C20' C21' 1.53(3)
C21' C22' 1.47(6)
C21' H21C 0.9900
C21' H21D 0.9900
C22' C23' 1.44(4)
C22' O8G' 1.48(4)
C22' H22' 1.0000
C23' O7G' 1.46(4)
C23' C27' 1.45(3)
C23' C28' 1.58(4)
C24' O7G' 1.38(4)
C24' C25' 1.39(3)
C25' C26' 1.28(3)
C25' H25' 0.9500
C26' O6G' 1.30(3)
C27' H27D 0.9800
C27' H27E 0.9800
C27' H27F 0.9800
C28' H28D 0.9800
C28' H28E 0.9800
C28' H28F 0.9800
O8G' H8G2 0.8400
C11A O51A 1.406(8)
C11A O47A 1.435(8)
C11A C21A 1.496(10)
C11A H1 1.0000
C21A O21A 1.386(9)
C21A C31A 1.522(9)
C21A H2 1.0000
C31A O31A 1.403(9)
C31A C41A 1.498(9)
C31A H3 1.0000
C41A O41A 1.429(8)
C41A C51A 1.506(10)
C41A H4 1.0000
C51A O51A 1.418(9)
C51A C61A 1.507(10)
C51A H5 1.0000
C61A O61A 1.347(11)
C61A H6A 0.9900
C61A H6B 0.9900
C12A O52A 1.397(9)
C12A O41A 1.402(9)
C12A C22A 1.514(9)
C12A H7 1.0000
C22A O22A 1.395(9)
C22A C32A 1.514(10)
C22A H8 1.0000
C32A O32A 1.406(8)
C32A C42A 1.489(10)
C32A H9 1.0000
C42A O42A 1.448(8)
C42A C52A 1.513(9)
C42A H10 1.0000
C52A O52A 1.434(9)
C52A C62A 1.499(10)
C52A H11 1.0000
C62A O62A 1.427(9)
C62A H12A 0.9900
C62A H12B 0.9900
C13A O42A 1.390(9)
C13A O53A 1.410(9)
C13A C23A 1.499(10)
C13A H13 1.0000
C23A O23A 1.414(9)
C23A C33A 1.538(10)
C23A H14 1.0000
C33A O33A 1.405(8)
C33A C43A 1.492(9)
C33A H15 1.0000
C43A O43A 1.429(8)
C43A C53A 1.516(9)
C43A H16 1.0000
C53A O53A 1.446(9)
C53A C63A 1.488(10)
C53A H17 1.0000
C63A O63A 1.411(12)
C63A H18A 0.9900
C63A H18B 0.9900
C14A O54A 1.394(8)
C14A O43A 1.419(8)
C14A C24A 1.512(9)
C14A H19 1.0000
C24A O24A 1.399(8)
C24A C34A 1.502(10)
C24A H20 1.0000
C34A O34A 1.417(8)
C34A C44A 1.493(9)
C34A H21 1.0000
C44A O44A 1.422(8)
C44A C54A 1.523(9)
C44A H22 1.0000
C54A O54A 1.427(9)
C54A C64A 1.494(10)
C54A H23 1.0000
C64A O64A 1.440(10)
C64A H24A 0.9900
C64A H24B 0.9900
C15A O55A 1.383(8)
C15A O44A 1.411(9)
C15A C25A 1.517(10)
C15A H25 1.0000
C25A O25A 1.389(8)
C25A C35A 1.513(9)
C25A H26 1.0000
C35A O35A 1.407(8)
C35A C45A 1.503(8)
C35A H27 1.0000
C45A O45A 1.431(8)
C45A C55A 1.520(10)
C45A H28 1.0000
C55A O55A 1.442(9)
C55A C65A 1.47(3)
C55A C65' 1.61(12)
C55A H29 1.0000
C16A O56A 1.397(8)
C16A O45A 1.415(8)
C16A C26A 1.499(9)
C16A H31 1.0000
C26A O26A 1.406(7)
C26A C36A 1.536(9)
C26A H32 1.0000
C36A O36A 1.401(8)
C36A C46A 1.504(8)
C36A H33 1.0000
C46A O46A 1.446(8)
C46A C56A 1.511(9)
C46A H34 1.0000
C56A O56A 1.445(8)
C56A C66A 1.507(9)
C56A H35 1.0000
C66A O66A 1.400(9)
C66A H36A 0.9900
C66A H36B 0.9900
C17A O57A 1.404(9)
C17A O46A 1.419(8)
C17A C27A 1.493(10)
C17A H37 1.0000
C27A O27A 1.406(9)
C27A C37A 1.507(10)
C27A H38 1.0000
C37A O37A 1.398(8)
C37A C47A 1.497(9)
C37A H39 1.0000
C47A O47A 1.433(8)
C47A C57A 1.519(10)
C47A H40 1.0000
C57A O57A 1.418(10)
C57A C67 1.517(11)
C57A C67' 1.59(3)
C57A H41 1.0000
C12B O52B 1.403(8)
C12B O41B 1.413(7)
C12B C22B 1.493(9)
C12B H43 1.0000
C22B O22B 1.393(8)
C22B C32B 1.533(9)
C22B H44 1.0000
C32B O32B 1.386(8)
C32B C42B 1.512(9)
C32B H45 1.0000
C42B O42B 1.442(7)
C42B C52B 1.510(8)
C42B H46 1.0000
C52B O52B 1.446(8)
C52B C62B 1.506(10)
C52B H47 1.0000
C62B O62B 1.418(9)
C62B H62A 0.9900
C62B H62B 0.9900
C13B O53B 1.399(8)
C13B O42B 1.423(7)
C13B C23B 1.506(9)
C13B H49 1.0000
C23B O23B 1.410(8)
C23B C33B 1.518(8)
C23B H50 1.0000
C33B O33B 1.408(7)
C33B C43B 1.510(9)
C33B H51 1.0000
C43B O43B 1.425(7)
C43B C53B 1.520(9)
C43B H52 1.0000
C53B O53B 1.440(8)
C53B C63B 1.492(9)
C53B H53 1.0000
C63B O63B 1.420(9)
C63B H54A 0.9900
C63B H54B 0.9900
C14B O54B 1.389(7)
C14B O43B 1.437(7)
C14B C24B 1.513(9)
C14B H55 1.0000
C24B O24B 1.397(8)
C24B C34B 1.494(10)
C24B H56 1.0000
C34B O34B 1.422(8)
C34B C44B 1.494(9)
C34B H57 1.0000
C44B O44B 1.427(8)
C44B C54B 1.510(10)
C44B H58 1.0000
C54B O54B 1.430(9)
C54B C64B 1.513(12)
C54B H59 1.0000
C64B O64B 1.457(17)
C64B H60A 0.9900
C64B H60B 0.9900
C15B O55B 1.380(8)
C15B O44B 1.420(8)
C15B C25B 1.515(9)
C15B H61 1.0000
C25B O25B 1.379(8)
C25B C35B 1.517(11)
C25B H62 1.0000
C35B O35B 1.421(8)
C35B C45B 1.487(9)
C35B H63 1.0000
C45B O45B 1.457(8)
C45B C55B 1.514(9)
C45B H64 1.0000
C55B O55B 1.441(9)
C55B C65B 1.488(9)
C55B H65 1.0000
C65B O65B 1.424(9)
C65B H66A 0.9900
C65B H66B 0.9900
C16B O56B 1.389(9)
C16B O45B 1.407(9)
C16B C26B 1.522(10)
C16B H67 1.0000
C26B O26B 1.405(9)
C26B C36B 1.522(9)
C26B H68 1.0000
C36B O36B 1.427(8)
C36B C46B 1.503(9)
C36B H69 1.0000
C46B O46B 1.430(8)
C46B C56B 1.514(11)
C46B H70 1.0000
C56B O56B 1.450(10)
C56B C66B 1.510(12)
C56B H71 1.0000
C66B O66B 1.407(16)
C66B H72A 0.9900
C66B H72B 0.9900
C17B O57B 1.389(8)
C17B O46B 1.425(8)
C17B C27B 1.507(9)
C17B H73 1.0000
C27B O27B 1.422(8)
C27B C37B 1.502(9)
C27B H74 1.0000
C37B O37B 1.425(8)
C37B C47B 1.508(9)
C37B H75 1.0000
C47B O47B 1.407(8)
C47B C57B 1.519(9)
C47B H76 1.0000
C57B O57B 1.429(9)
C57B C67B 1.496(10)
C57B H77 1.0000
C67B O67B 1.434(10)
C67B H78A 0.9900
C67B H78B 0.9900
C11B O51B 1.383(9)
C11B O47B 1.417(8)
C11B C21B 1.502(10)
C11B H79 1.0000
C21B O21B 1.403(9)
C21B C31B 1.507(10)
C21B H80 1.0000
C31B O31B 1.408(8)
C31B C41B 1.499(9)
C31B H81 1.0000
C41B O41B 1.447(8)
C41B C51B 1.504(9)
C41B H82 1.0000
C51B O51B 1.431(9)
C51B C61B 1.514(12)
C51B H83 1.0000
C61B O61B 1.446(15)
C61B H84A 0.9900
C61B H84B 0.9900
O21A H501 0.8400
O31A H502 0.8400
O61A H503 1.0728
O22A H6 0.8400
O32A H504 0.8400
O62A H505 0.8681
O23A H506 0.8400
O33A H12 0.8400
O63A H507 0.8400
O24A H508 0.8400
O34A H509 0.8400
O64A H510 0.8400
O25A H511 0.8400
O35A H512 0.8400
O26A H513 0.8400
O36A H514 0.8400
O66A H30 0.8400
O27A H515 0.8400
O37A H516 0.8400
C67 O67A 1.438(12)
C67 H67A 0.9900
C67 H67B 0.9900
O67A H67C 0.8400
C67' O67' 1.44(2)
C67' H67D 0.9900
C67' H67E 0.9900
O67' H67' 0.8400
O22B H36 0.8400
O32B H37A 0.8400
O62B H40A 0.8400
O23B H41A 0.8400
O33B H42 0.8400
O63B H517 0.8400
O24B H550 0.8400
O34B H518 0.8400
O64B H519 0.8400
O25B H520 0.8400
O35B H521 0.8400
O65B H522 0.8400
O26B H523 0.8400
O36B H524 0.8400
O66B H60 0.8400
O27B H525 0.8400
O37B H526 0.8400
O67B H527 0.8400
O21B H66 0.8400
O31B H528 0.8400
O61B H529 0.9427
C65A O65A 1.45(2)
C65A H65A 0.9900
C65A H65B 0.9900
O65A H65C 0.8400
C65' O65' 1.33(12)
C65' H65D 0.9900
C65' H65E 0.9900
O65' H65' 0.8400
O1W H2W1 0.8502
O1W H1W1 0.8630
O2W H2W2 0.8572
O2W H1W2 0.8568
O3W H1W3 0.8551
O3W H2W3 0.8452
O4W H1W4 0.8498
O4W H2W4 0.8501
O5W H1W5 0.8590
O5W H2W5 0.8765
O6W H1W6 0.8596
O6W H2W6 0.8830
O7W H1W7 0.8462
O7W H2W7 0.8435
O8W H1W8 0.8663
O8W H2W8 0.8538
O9W H1W9 0.8512
O9W H2W9 0.8566
O10W H110 0.8553
O10W H210 0.8626
O11W H111 0.8550
O11W H211 0.8519
O12W H112 1.0358
O12W H212 0.8841
O13W H113 0.8559
O13W H213 0.8482
O15W H115 0.8708
O15W H215 0.8725
O16W H116 0.9000
O16W H216 1.0869
O19W H119 0.8769
O19W H219 0.8739
O20W H220 0.8823
O20W H120 1.1123
O21W H121 0.8544
O21W H221 0.8468
O23W H223 0.8620
O23W H123 0.8411

loop_
_geom_torsion_atom_site_label_1
_geom_torsion_atom_site_label_2
_geom_torsion_atom_site_label_3
_geom_torsion_atom_site_label_4
_geom_torsion
O1G C1G C2G C3G 179.6(4)
O2G C1G C2G C3G -0.2(4)
C1G C2G C3G C4G -0.4(3)
C2G C3G C4G C12G 1.1(8)
C2G C3G C4G C5G 179.8(5)
C12G C4G C5G C6G -0.7(11)
C3G C4G C5G C6G -179.4(6)
C4G C5G C6G C10G 0.0(11)
C4G C5G C6G C7G 178.5(10)
C5G C6G C7G C8G -164.4(11)
C10G C6G C7G C8G 14.1(16)
C6G C7G C8G O4G -172.2(12)
C6G C7G C8G C9G -45.2(17)
O4G C8G C9G O3G -172.4(12)
C7G C8G C9G O3G 61.7(16)
O4G C8G C9G C14G 69.5(18)
C7G C8G C9G C14G -56.4(18)
O4G C8G C9G C13G -59.5(17)
C7G C8G C9G C13G 174.6(13)
C5G C6G C10G O3G 178.7(13)
C7G C6G C10G O3G 0.1(16)
C5G C6G C10G C11G 0.1(11)
C7G C6G C10G C11G -178.5(11)
O3G C10G C11G C12G -178.2(14)
C6G C10G C11G C12G 0.5(12)
C3G C4G C12G C11G -179.9(7)
C5G C4G C12G C11G 1.3(11)
C3G C4G C12G O2G -1.3(10)
C5G C4G C12G O2G 179.9(7)
C10G C11G C12G C4G -1.2(12)
C10G C11G C12G O2G -179.9(7)
O1G C1G O2G C12G -179.8(6)
C2G C1G O2G C12G 0.0(8)
C4G C12G O2G C1G 0.7(11)
C11G C12G O2G C1G 179.4(7)
C11G C10G O3G C9G -162.8(11)
C6G C10G O3G C9G 18.5(18)
C14G C9G O3G C10G 74.9(16)
C13G C9G O3G C10G -164.9(13)
C8G C9G O3G C10G -46.9(17)
O5G C15G C16G C17G -179.6(5)
O6G C15G C16G C17G 0.2(4)
C15G C16G C17G C18G -0.1(4)
C16G C17G C18G C26G 0.3(8)
C16G C17G C18G C19G -179.8(5)
C26G C18G C19G C20G 0.5(12)
C17G C18G C19G C20G -179.3(7)
C18G C19G C20G C24G -1.1(12)
C18G C19G C20G C21G 178(3)
C24G C20G C21G C22G -11(4)
C19G C20G C21G C22G 170(2)
C20G C21G C22G O8G -77(4)
C20G C21G C22G C23G 38(4)
O8G C22G C23G C28G -53(2)
C21G C22G C23G C28G -176(3)
O8G C22G C23G O7G 69(2)
C21G C22G C23G O7G -55(3)
O8G C22G C23G C27G -175.2(15)
C21G C22G C23G C27G 62(3)
C19G C20G C24G O7G 178.5(18)
C21G C20G C24G O7G 0(3)
C19G C20G C24G C25G 0.9(12)
C21G C20G C24G C25G -178(3)
C20G C24G C25G C26G -0.1(13)
O7G C24G C25G C26G -178.0(17)
C24G C25G C26G C18G -0.4(13)
C24G C25G C26G O6G -179.6(8)
C17G C18G C26G C25G -179.9(7)
C19G C18G C26G C25G 0.2(12)
C17G C18G C26G O6G -0.7(11)
C19G C18G C26G O6G 179.4(7)
O5G C15G O6G C26G 179.2(7)
C16G C15G O6G C26G -0.6(8)
C25G C26G O6G C15G -179.9(7)
C18G C26G O6G C15G 0.9(11)
C20G C24G O7G C23G -16(3)
C25G C24G O7G C23G 162.2(15)
C22G C23G O7G C24G 43(3)
C28G C23G O7G C24G 174(2)
C27G C23G O7G C24G -77(2)
O1G' C1G' C2G' C3G' 175(3)
O2G' C1G' C2G' C3G' -6(4)
C1G' C2G' C3G' C4G' 5(4)
C2G' C3G' C4G' C12' -4(4)
C2G' C3G' C4G' C5G' 177(2)
C12' C4G' C5G' C6G' 2(3)
C3G' C4G' C5G' C6G' -179(2)
C4G' C5G' C6G' C10' 1(4)
C4G' C5G' C6G' C7G' -179(2)
C5G' C6G' C7G' C8G' -162(2)
C10' C6G' C7G' C8G' 18(4)
C6G' C7G' C8G' O4G' -178.4(19)
C6G' C7G' C8G' C9G' -44(3)
O4G' C8G' C9G' O3G' -174.9(19)
C7G' C8G' C9G' O3G' 53(3)
O4G' C8G' C9G' C14' 71(3)
C7G' C8G' C9G' C14' -62(3)
O4G' C8G' C9G' C13' -55(3)
C7G' C8G' C9G' C13' 172(2)
C5G' C6G' C10' O3G' 179(4)
C7G' C6G' C10' O3G' -1(6)
C5G' C6G' C10' C11' -2(6)
C7G' C6G' C10' C11' 178(4)
O3G' C10' C11' C12' 178(4)
C6G' C10' C11' C12' -2(7)
C10' C11' C12' O2G' 176(4)
C10' C11' C12' C4G' 5(6)
C5G' C4G' C12' C11' -6(4)
C3G' C4G' C12' C11' 175(3)
C5G' C4G' C12' O2G' -176.5(19)
C3G' C4G' C12' O2G' 4(3)
O1G' C1G' O2G' C12' -174(2)
C2G' C1G' O2G' C12' 7(3)
C11' C12' O2G' C1G' -178(3)
C4G' C12' O2G' C1G' -7(3)
C11' C10' O3G' C9G' -170(3)
C6G' C10' O3G' C9G' 9(6)
C14' C9G' O3G' C10' 85(3)
C13' C9G' O3G' C10' -158(3)
C8G' C9G' O3G' C10' -32(4)
O5G' C15' C16' C17' -175(3)
O6G' C15' C16' C17' 5(4)
C15' C16' C17' C18' 0(5)
C16' C17' C18' C26' 2(5)
C16' C17' C18' C19' 174(3)
C26' C18' C19' C20' -5(4)
C17' C18' C19' C20' -178(3)
C18' C19' C20' C24' -9(5)
C18' C19' C20' C21' 175(5)
C19' C20' C21' C22' -164(4)
C24' C20' C21' C22' 20(9)
C20' C21' C22' C23' -39(8)
C20' C21' C22' O8G' -172(5)
C21' C22' C23' O7G' 55(5)
O8G' C22' C23' O7G' -179(3)
C21' C22' C23' C27' 169(4)
O8G' C22' C23' C27' -64(4)
C21' C22' C23' C28' -62(5)
O8G' C22' C23' C28' 64(3)
C19' C20' C24' O7G' 167(4)
C21' C20' C24' O7G' -16(8)
C19' C20' C24' C25' 17(7)
C21' C20' C24' C25' -167(6)
C20' C24' C25' C26' -9(7)
O7G' C24' C25' C26' -164(5)
C24' C25' C26' O6G' -169(4)
C24' C25' C26' C18' -6(7)
C19' C18' C26' C25' 13(5)
C17' C18' C26' C25' -174(4)
C19' C18' C26' O6G' 178(2)
C17' C18' C26' O6G' -9(4)
C25' C26' O6G' C15' -176(4)
C18' C26' O6G' C15' 19(4)
O5G' C15' O6G' C26' 163(3)
C16' C15' O6G' C26' -17(4)
C20' C24' O7G' C23' 29(6)
C25' C24' O7G' C23' -177(3)
C22' C23' O7G' C24' -47(4)
C27' C23' O7G' C24' -177(3)
C28' C23' O7G' C24' 77(4)
O51A C11A C21A O21A -177.6(5)
O47A C11A C21A O21A 60.7(7)
O51A C11A C21A C31A 57.6(7)
O47A C11A C21A C31A -64.1(7)
O21A C21A C31A O31A 59.2(8)
C11A C21A C31A O31A -175.9(5)
O21A C21A C31A C41A 178.4(6)
C11A C21A C31A C41A -56.7(8)
O31A C31A C41A O41A -67.3(7)
C21A C31A C41A O41A 171.4(6)
O31A C31A C41A C51A 176.4(6)
C21A C31A C41A C51A 55.1(8)
O41A C41A C51A O51A -171.9(5)
C31A C41A C51A O51A -55.3(7)
O41A C41A C51A C61A 71.1(7)
C31A C41A C51A C61A -172.3(6)
O51A C51A C61A O61A 58.6(9)
C41A C51A C61A O61A 178.5(7)
O52A C12A C22A O22A -174.1(6)
O41A C12A C22A O22A 64.6(7)
O52A C12A C22A C32A 61.1(7)
O41A C12A C22A C32A -60.2(7)
O22A C22A C32A O32A 59.8(7)
C12A C22A C32A O32A -177.1(5)
O22A C22A C32A C42A 179.6(5)
C12A C22A C32A C42A -57.3(7)
O32A C32A C42A O42A -66.1(7)
C22A C32A C42A O42A 173.5(5)
O32A C32A C42A C52A 173.3(6)
C22A C32A C42A C52A 52.9(8)
O42A C42A C52A O52A -170.5(5)
C32A C42A C52A O52A -51.2(8)
O42A C42A C52A C62A 69.0(8)
C32A C42A C52A C62A -171.7(6)
O52A C52A C62A O62A -69.0(7)
C42A C52A C62A O62A 53.8(9)
O42A C13A C23A O23A 56.5(8)
O53A C13A C23A O23A 179.3(6)
O42A C13A C23A C33A -66.9(8)
O53A C13A C23A C33A 55.8(8)
O23A C23A C33A O33A 62.8(8)
C13A C23A C33A O33A -176.0(6)
O23A C23A C33A C43A -179.1(6)
C13A C23A C33A C43A -57.8(8)
O33A C33A C43A O43A -61.3(7)
C23A C33A C43A O43A 178.5(5)
O33A C33A C43A C53A 178.5(6)
C23A C33A C43A C53A 58.3(7)
O43A C43A C53A O53A -179.3(5)
C33A C43A C53A O53A -59.5(7)
O43A C43A C53A C63A 61.8(8)
C33A C43A C53A C63A -178.4(6)
O53A C53A C63A O63A -62.9(8)
C43A C53A C63A O63A 57.4(9)
O54A C14A C24A O24A -176.6(5)
O43A C14A C24A O24A 61.4(7)
O54A C14A C24A C34A 59.8(7)
O43A C14A C24A C34A -62.2(7)
O24A C24A C34A O34A 62.6(7)
C14A C24A C34A O34A -175.2(5)
O24A C24A C34A C44A -179.2(5)
C14A C24A C34A C44A -56.9(7)
O34A C34A C44A O44A -67.2(6)
C24A C34A C44A O44A 171.7(5)
O34A C34A C44A C54A 173.7(5)
C24A C34A C44A C54A 52.6(7)
O44A C44A C54A O54A -168.5(5)
C34A C44A C54A O54A -51.0(7)
O44A C44A C54A C64A 72.8(7)
C34A C44A C54A C64A -169.8(6)
O54A C54A C64A O64A -63.3(7)
C44A C54A C64A O64A 58.4(8)
O55A C15A C25A O25A -178.3(6)
O44A C15A C25A O25A 60.7(7)
O55A C15A C25A C35A 57.5(7)
O44A C15A C25A C35A -63.6(7)
O25A C25A C35A O35A 60.1(7)
C15A C25A C35A O35A -174.8(5)
O25A C25A C35A C45A 179.9(6)
C15A C25A C35A C45A -55.1(7)
O35A C35A C45A O45A -66.5(7)
C25A C35A C45A O45A 172.7(5)
O35A C35A C45A C55A 175.6(6)
C25A C35A C45A C55A 54.8(8)
O45A C45A C55A O55A -173.3(5)
C35A C45A C55A O55A -55.3(8)
O45A C45A C55A C65A 66.3(12)
C35A C45A C55A C65A -175.7(11)
O45A C45A C55A C65' 85(4)
C35A C45A C55A C65' -157(4)
O56A C16A C26A O26A -176.0(5)
O45A C16A C26A O26A 63.8(7)
O56A C16A C26A C36A 59.4(6)
O45A C16A C26A C36A -60.7(6)
O26A C26A C36A O36A 58.8(7)
C16A C26A C36A O36A -176.9(5)
O26A C26A C36A C46A 177.6(5)
C16A C26A C36A C46A -58.1(6)
O36A C36A C46A O46A -65.0(7)
C26A C36A C46A O46A 174.4(5)
O36A C36A C46A C56A 175.3(5)
C26A C36A C46A C56A 54.6(7)
O46A C46A C56A O56A -171.4(4)
C36A C46A C56A O56A -51.7(7)
O46A C46A C56A C66A 69.3(7)
C36A C46A C56A C66A -171.0(6)
O56A C56A C66A O66A -65.5(7)
C46A C56A C66A O66A 56.5(8)
O57A C17A C27A O27A -177.3(5)
O46A C17A C27A O27A 61.2(7)
O57A C17A C27A C37A 56.9(7)
O46A C17A C27A C37A -64.5(7)
O27A C27A C37A O37A 56.9(7)
C17A C27A C37A O37A -179.0(5)
O27A C27A C37A C47A 175.5(5)
C17A C27A C37A C47A -60.3(7)
O37A C37A C47A O47A -62.5(7)
C27A C37A C47A O47A 177.1(5)
O37A C37A C47A C57A 177.7(6)
C27A C37A C47A C57A 57.2(7)
O47A C47A C57A O57A -173.3(5)
C37A C47A C57A O57A -53.9(8)
O47A C47A C57A C67 72.4(8)
C37A C47A C57A C67 -168.3(7)
O47A C47A C57A C67' 40.0(16)
C37A C47A C57A C67' 159.4(15)
O52B C12B C22B O22B -178.6(5)
O41B C12B C22B O22B 60.1(6)
O52B C12B C22B C32B 57.6(7)
O41B C12B C22B C32B -63.8(7)
O22B C22B C32B O32B 57.8(7)
C12B C22B C32B O32B -179.5(5)
O22B C22B C32B C42B -179.7(5)
C12B C22B C32B C42B -57.0(7)
O32B C32B C42B O42B -65.6(6)
C22B C32B C42B O42B 174.0(5)
O32B C32B C42B C52B 175.1(5)
C22B C32B C42B C52B 54.7(7)
O42B C42B C52B O52B -171.6(5)
C32B C42B C52B O52B -53.0(7)
O42B C42B C52B C62B 67.2(7)
C32B C42B C52B C62B -174.2(5)
O52B C52B C62B O62B -66.5(7)
C42B C52B C62B O62B 56.2(7)
O53B C13B C23B O23B -178.5(5)
O42B C13B C23B O23B 59.0(6)
O53B C13B C23B C33B 59.9(7)
O42B C13B C23B C33B -62.5(6)
O23B C23B C33B O33B 60.5(7)
C13B C23B C33B O33B -179.8(5)
O23B C23B C33B C43B -179.4(5)
C13B C23B C33B C43B -59.7(7)
O33B C33B C43B O43B -67.5(6)
C23B C33B C43B O43B 173.7(5)
O33B C33B C43B C53B 174.5(5)
C23B C33B C43B C53B 55.7(7)
O43B C43B C53B O53B -170.0(5)
C33B C43B C53B O53B -53.1(7)
O43B C43B C53B C63B 72.4(7)
C33B C43B C53B C63B -170.7(5)
O53B C53B C63B O63B -61.1(7)
C43B C53B C63B O63B 60.3(7)
O54B C14B C24B O24B -178.8(5)
O43B C14B C24B O24B 60.6(6)
O54B C14B C24B C34B 58.7(7)
O43B C14B C24B C34B -61.9(6)
O24B C24B C34B O34B 61.2(7)
C14B C24B C34B O34B -178.2(5)
O24B C24B C34B C44B -178.9(5)
C14B C24B C34B C44B -58.3(7)
O34B C34B C44B O44B -67.3(7)
C24B C34B C44B O44B 173.5(5)
O34B C34B C44B C54B 174.2(6)
C24B C34B C44B C54B 55.0(8)
O44B C44B C54B O54B -171.4(5)
C34B C44B C54B O54B -52.6(8)
O44B C44B C54B C64B 72.4(9)
C34B C44B C54B C64B -168.7(7)
O54B C54B C64B O64B -59.7(8)
C44B C54B C64B O64B 60.6(9)
O55B C15B C25B O25B -178.7(5)
O44B C15B C25B O25B 59.3(7)
O55B C15B C25B C35B 60.1(7)
O44B C15B C25B C35B -61.9(7)
O25B C25B C35B O35B 59.5(7)
C15B C25B C35B O35B -179.1(5)
O25B C25B C35B C45B -179.9(5)
C15B C25B C35B C45B -58.4(7)
O35B C35B C45B O45B -66.0(7)
C25B C35B C45B O45B 174.7(5)
O35B C35B C45B C55B 174.3(5)
C25B C35B C45B C55B 55.0(7)
O45B C45B C55B O55B -170.1(5)
C35B C45B C55B O55B -52.1(7)
O45B C45B C55B C65B 71.3(7)
C35B C45B C55B C65B -170.7(6)
O55B C55B C65B O65B -65.3(7)
C45B C55B C65B O65B 56.5(8)
O56B C16B C26B O26B 179.4(6)
O45B C16B C26B O26B 58.7(7)
O56B C16B C26B C36B 57.0(8)
O45B C16B C26B C36B -63.8(7)
O26B C26B C36B O36B 64.1(7)
C16B C26B C36B O36B -176.1(5)
O26B C26B C36B C46B -176.7(6)
C16B C26B C36B C46B -56.9(8)
O36B C36B C46B O46B -63.0(7)
C26B C36B C46B O46B 177.9(6)
O36B C36B C46B C56B 175.4(6)
C26B C36B C46B C56B 56.3(8)
O46B C46B C56B O56B -175.8(6)
C36B C46B C56B O56B -55.7(9)
O46B C46B C56B C66B 66.5(10)
C36B C46B C56B C66B -173.3(8)
O56B C56B C66B O66B -73.6(10)
C46B C56B C66B O66B 46.2(11)
O57B C17B C27B O27B -178.4(5)
O46B C17B C27B O27B 59.5(7)
O57B C17B C27B C37B 60.3(7)
O46B C17B C27B C37B -61.9(7)
O27B C27B C37B O37B 65.8(7)
C17B C27B C37B O37B -174.0(5)
O27B C27B C37B C47B -177.2(5)
C17B C27B C37B C47B -57.0(7)
O37B C37B C47B O47B -68.6(6)
C27B C37B C47B O47B 171.9(5)
O37B C37B C47B C57B 172.4(5)
C27B C37B C47B C57B 52.9(7)
O47B C47B C57B O57B -169.9(5)
C37B C47B C57B O57B -51.8(7)
O47B C47B C57B C67B 70.4(7)
C37B C47B C57B C67B -171.4(6)
O57B C57B C67B O67B -64.5(7)
C47B C57B C67B O67B 57.5(8)
O51B C11B C21B O21B -177.6(6)
O47B C11B C21B O21B 60.3(7)
O51B C11B C21B C31B 58.4(7)
O47B C11B C21B C31B -63.7(7)
O21B C21B C31B O31B 57.9(7)
C11B C21B C31B O31B -179.1(5)
O21B C21B C31B C41B 179.6(6)
C11B C21B C31B C41B -57.4(7)
O31B C31B C41B O41B -67.4(7)
C21B C31B C41B O41B 174.0(5)
O31B C31B C41B C51B 174.5(6)
C21B C31B C41B C51B 55.9(7)
O41B C41B C51B O51B -172.0(5)
C31B C41B C51B O51B -53.3(8)
O41B C41B C51B C61B 70.1(8)
C31B C41B C51B C61B -171.2(7)
O51B C51B C61B O61B -60.9(9)
C41B C51B C61B O61B 58.7(9)
O52A C12A O41A C41A 114.1(6)
C22A C12A O41A C41A -126.4(6)
C31A C41A O41A C12A 127.6(6)
C51A C41A O41A C12A -114.7(6)
O47A C11A O51A C51A 59.8(7)
C21A C11A O51A C51A -60.7(7)
C61A C51A O51A C11A -179.8(6)
C41A C51A O51A C11A 59.7(7)
O53A C13A O42A C42A 116.5(6)
C23A C13A O42A C42A -122.1(6)
C32A C42A O42A C13A 130.8(6)
C52A C42A O42A C13A -107.5(6)
O41A C12A O52A C52A 56.1(7)
C22A C12A O52A C52A -61.5(7)
C62A C52A O52A C12A -179.6(6)
C42A C52A O52A C12A 56.3(7)
O54A C14A O43A C43A 110.6(6)
C24A C14A O43A C43A -128.8(6)
C33A C43A O43A C14A 124.9(6)
C53A C43A O43A C14A -115.8(6)
O42A C13A O53A C53A 64.6(8)
C23A C13A O53A C53A -57.6(8)
C63A C53A O53A C13A -178.2(6)
C43A C53A O53A C13A 60.2(8)
O55A C15A O44A C44A 111.5(6)
C25A C15A O44A C44A -127.4(6)
C34A C44A O44A C15A 127.5(6)
C54A C44A O44A C15A -112.0(6)
O43A C14A O54A C54A 60.8(7)
C24A C14A O54A C54A -59.8(7)
C64A C54A O54A C14A 178.2(5)
C44A C54A O54A C14A 55.7(7)
O56A C16A O45A C45A 115.1(6)
C26A C16A O45A C45A -124.3(6)
C35A C45A O45A C16A 123.0(6)
C55A C45A O45A C16A -117.6(6)
O44A C15A O55A C55A 59.3(8)
C25A C15A O55A C55A -60.3(8)
C65A C55A O55A C15A -178.0(13)
C45A C55A O55A C15A 59.1(8)
C65' C55A O55A C15A 167(5)
O57A C17A O46A C46A 118.0(6)
C27A C17A O46A C46A -121.5(6)
C36A C46A O46A C17A 124.8(6)
C56A C46A O46A C17A -114.1(6)
O45A C16A O56A C56A 60.7(7)
C26A C16A O56A C56A -58.5(7)
C66A C56A O56A C16A 176.6(5)
C46A C56A O56A C16A 54.3(7)
C37A C47A O47A C11A 128.8(6)
C57A C47A O47A C11A -112.4(6)
O51A C11A O47A C47A 116.5(6)
C21A C11A O47A C47A -122.9(6)
O46A C17A O57A C57A 65.6(8)
C27A C17A O57A C57A -55.3(8)
C67 C57A O57A C17A 173.1(6)
C47A C57A O57A C17A 54.8(8)
C67' C57A O57A C17A -160.3(14)
O57A C57A C67 O67A -54.6(9)
C47A C57A C67 O67A 64.9(10)
C67' C57A C67 O67A 174(2)
O57A C57A C67' O67' 47(3)
C67 C57A C67' O67' 106(3)
C47A C57A C67' O67' -169.9(18)
O53B C13B O42B C42B 115.6(6)
C23B C13B O42B C42B -123.8(5)
C52B C42B O42B C13B -115.0(6)
C32B C42B O42B C13B 125.0(5)
O41B C12B O52B C52B 61.7(7)
C22B C12B O52B C52B -58.1(7)
C62B C52B O52B C12B 179.6(5)
C42B C52B O52B C12B 55.9(7)
C33B C43B O43B C14B 130.0(5)
C53B C43B O43B C14B -111.8(6)
O54B C14B O43B C43B 118.0(5)
C24B C14B O43B C43B -121.8(5)
O42B C13B O53B C53B 61.6(7)
C23B C13B O53B C53B -58.5(6)
C63B C53B O53B C13B 177.6(5)
C43B C53B O53B C13B 56.0(7)
O55B C15B O44B C44B 115.5(6)
C25B C15B O44B C44B -123.5(6)
C34B C44B O44B C15B 123.7(6)
C54B C44B O44B C15B -116.1(6)
O43B C14B O54B C54B 62.8(7)
C24B C14B O54B C54B -56.9(7)
C44B C54B O54B C14B 54.8(8)
C64B C54B O54B C14B 174.5(7)
O56B C16B O45B C45B 116.7(6)
C26B C16B O45B C45B -123.2(6)
C35B C45B O45B C16B 131.5(6)
C55B C45B O45B C16B -108.0(6)
O44B C15B O55B C55B 60.6(7)
C25B C15B O55B C55B -58.8(7)
C65B C55B O55B C15B 177.6(5)
C45B C55B O55B C15B 54.8(7)
O57B C17B O46B C46B 111.1(6)
C27B C17B O46B C46B -128.2(6)
C36B C46B O46B C17B 125.0(6)
C56B C46B O46B C17B -114.0(7)
O45B C16B O56B C56B 61.2(9)
C26B C16B O56B C56B -58.2(9)
C66B C56B O56B C16B 178.3(8)
C46B C56B O56B C16B 58.3(9)
C37B C47B O47B C11B 128.4(6)
C57B C47B O47B C11B -111.6(6)
O51B C11B O47B C47B 113.7(6)
C21B C11B O47B C47B -124.8(6)
O46B C17B O57B C57B 59.6(7)
C27B C17B O57B C57B -61.0(7)
C67B C57B O57B C17B -179.8(5)
C47B C57B O57B C17B 57.2(7)
O52B C12B O41B C41B 116.0(6)
C22B C12B O41B C41B -123.0(6)
C31B C41B O41B C12B 122.5(6)
C51B C41B O41B C12B -117.2(6)
O47B C11B O51B C51B 61.3(7)
C21B C11B O51B C51B -59.1(8)
C41B C51B O51B C11B 56.1(8)
C61B C51B O51B C11B 176.8(7)
O55A C55A C65A O65A -57(2)
C45A C55A C65A O65A 65(2)
C65' C55A C65A O65A -6(14)
O55A C55A C65' O65' 57(8)
C65A C55A C65' O65' -76(17)
C45A C55A C65' O65' 169(7)
